data_4325396
loop_
_publ_author_name
'Masaki Yamamura'
'Hayato Miyazaki'
'Masaya Iida'
'Shigehisa Akine'
'Tatsuya Nabeshima'

_publ_contact_author_address
;
Tsukuba, Ibaraki 305-8571, Japan
;
_publ_contact_author_email akine@chem.tsukuba.ac.jp
_publ_contact_author_fax +81-29-853-4527
_publ_contact_author_name 'Shigehisa Akine'
_publ_contact_author_phone +81-29-853-4527
_publ_section_title
;
 Nuclearity Control of a Trisaloph Zinc Cluster Complex Dependent on
 Minute Structural Differences in the Bridging Anions
;
_journal_name_full 'Inorganic Chemistry'
_journal_page_first 5315
_journal_page_last 5317
_journal_paper_doi 10.1021/ic2002833
_journal_volume 50
_journal_year 2011
_chemical_formula_moiety C172H230Cl4N12O52Zn12
_chemical_formula_sum 'C172 H230 Cl4 O52 Zn12 n12'
_chemical_formula_weight 4223.92
_chemical_name_common
;
[(C66H72N6O12)Zn6(EtCO2)5(OH)(H2O)]2_(CH2Cl2)2(MeOH)2(H2O)2(C6H14)
;
_chemical_name_systematic
; 
 ? 
;
_space_group_IT_number 2
_symmetry_cell_setting triclinic
_symmetry_space_group_name_Hall '-P 1'
_symmetry_space_group_name_H-M 'P -1'
_atom_sites_solution_hydrogens geom
_atom_sites_solution_primary direct
_atom_sites_solution_secondary difmap
_audit_creation_method SHELXL-97
_cell_angle_alpha 68.243(11)
_cell_angle_beta 76.237(12)
_cell_angle_gamma 80.298(14)
_cell_formula_units_Z 1
_cell_length_a 15.288(6)
_cell_length_b 17.956(6)
_cell_length_c 18.488(5)
_cell_measurement_reflns_used 36364
_cell_measurement_temperature 120
_cell_measurement_theta_max 25.10
_cell_measurement_theta_min 3.00
_cell_volume 4560(3)
_computing_cell_refinement 'Rapid AUTO (Rigaku Corp.)'
_computing_data_collection 'Rapid AUTO (Rigaku Corp.)'
_computing_data_reduction 'Rapid AUTO (Rigaku Corp.)'
_computing_molecular_graphics ORTEP-3
_computing_publication_material ORTEP-3
_computing_structure_refinement 'SHELXL-97 (Sheldrick, 1997)'
_computing_structure_solution 'DIRDIF99 (Beurskens et al., 1999)'
_diffrn_ambient_temperature 120
_diffrn_measured_fraction_theta_full 0.995
_diffrn_measured_fraction_theta_max 0.995
_diffrn_measurement_device_type 'Rigaku R-AXIS Rapid'
_diffrn_measurement_method IP
_diffrn_radiation_monochromator graphite
_diffrn_radiation_source 'fine-focus sealed tube'
_diffrn_radiation_type MoK\a
_diffrn_radiation_wavelength 0.71069
_diffrn_reflns_av_R_equivalents 0.1027
_diffrn_reflns_av_sigmaI/netI 0.1478
_diffrn_reflns_limit_h_max 18
_diffrn_reflns_limit_h_min -18
_diffrn_reflns_limit_k_max 21
_diffrn_reflns_limit_k_min -21
_diffrn_reflns_limit_l_max 21
_diffrn_reflns_limit_l_min -22
_diffrn_reflns_number 36364
_diffrn_reflns_theta_full 25.10
_diffrn_reflns_theta_max 25.10
_diffrn_reflns_theta_min 3.00
_diffrn_standards_decay_% 0
_diffrn_standards_interval_count 0
_diffrn_standards_interval_time 0
_diffrn_standards_number 0
_exptl_absorpt_coefficient_mu 1.690
_exptl_absorpt_correction_T_max 0.7856
_exptl_absorpt_correction_T_min 0.5512
_exptl_absorpt_correction_type multi-scan
_exptl_absorpt_process_details 'Rapid AUTO (Rigaku Corp.)'
_exptl_crystal_colour orange
_exptl_crystal_density_diffrn 1.538
_exptl_crystal_description prismatic
_exptl_crystal_F_000 2190
_exptl_crystal_size_max 0.40
_exptl_crystal_size_mid 0.20
_exptl_crystal_size_min 0.15
_refine_diff_density_max 1.044
_refine_diff_density_min -0.893
_refine_diff_density_rms 0.128
_refine_ls_extinction_method none
_refine_ls_goodness_of_fit_ref 1.099
_refine_ls_hydrogen_treatment mixed
_refine_ls_matrix_type full
_refine_ls_number_parameters 1338
_refine_ls_number_reflns 16163
_refine_ls_number_restraints 368
_refine_ls_restrained_S_all 1.097
_refine_ls_R_factor_all 0.1662
_refine_ls_R_factor_gt 0.0921
_refine_ls_shift/su_max 0.000
_refine_ls_shift/su_mean 0.000
_refine_ls_structure_factor_coef Fsqd
_refine_ls_weighting_details 'calc w=1/[\s^2^(Fo^2^)+(0.0718P)^2^+18.5068P] where P=(Fo^2^+2Fc^2^)/3'
_refine_ls_weighting_scheme calc
_refine_ls_wR_factor_gt 0.2042
_refine_ls_wR_factor_ref 0.2443
_reflns_number_gt 8525
_reflns_number_total 16163
_reflns_threshold_expression >2sigma(I)
_cod_data_source_file ic2002833_si_002.cif
_cod_data_source_block mh161
_cod_original_formula_sum 'C172 H230 Cl4 n12 O52 Zn12'
_cod_database_code 4325396

loop_
_symmetry_equiv_pos_as_xyz
'x, y, z'
'-x, -y, -z'

loop_
_atom_site_label
_atom_site_type_symbol
_atom_site_fract_x
_atom_site_fract_y
_atom_site_fract_z
_atom_site_U_iso_or_equiv
_atom_site_adp_type
_atom_site_occupancy
_atom_site_symmetry_multiplicity
_atom_site_calc_flag
_atom_site_refinement_flags
_atom_site_disorder_assembly
_atom_site_disorder_group
Zn1 Zn 0.49071(9) 0.33532(7) 0.86763(6) 0.0469(3) Uani 1 1 d . . .
Zn2 Zn 0.72519(9) 0.48309(7) 0.53118(6) 0.0487(3) Uani 1 1 d . . .
Zn3 Zn 0.69597(9) 0.64835(7) 0.77736(7) 0.0503(3) Uani 1 1 d . . .
Zn4 Zn 0.49965(9) 0.45959(7) 0.66419(6) 0.0474(3) Uani 1 1 d D . .
Zn5 Zn 0.62041(9) 0.63772(7) 0.61689(7) 0.0492(3) Uani 1 1 d . . .
Zn6 Zn 0.64870(9) 0.46862(7) 0.76399(6) 0.0484(3) Uani 1 1 d . . .
N1 n 0.4902(6) 0.2794(5) 0.9898(5) 0.051(2) Uani 1 1 d . . .
C1 C 0.4526(7) 0.2046(6) 1.0192(6) 0.049(3) Uani 1 1 d . . .
C2 C 0.4183(7) 0.1639(6) 1.0979(5) 0.049(3) Uani 1 1 d . . .
H1 H 0.4193 0.1861 1.1370 0.059 Uiso 1 1 calc R . .
C3 C 0.3834(8) 0.0930(7) 1.1199(5) 0.054(3) Uani 1 1 d . . .
C4 C 0.3797(8) 0.0581(6) 1.0631(6) 0.052(3) Uani 1 1 d . . .
C5 C 0.4200(8) 0.0973(6) 0.9825(5) 0.052(3) Uani 1 1 d . . .
H2 H 0.4220 0.0745 0.9432 0.063 Uiso 1 1 calc R . .
C6 C 0.4567(8) 0.1703(6) 0.9624(5) 0.049(3) Uani 1 1 d . . .
N2 n 0.4964(6) 0.2152(5) 0.8835(4) 0.046(2) Uani 1 1 d . . .
C7 C 0.5388(7) 0.1809(6) 0.8334(5) 0.044(2) Uani 1 1 d . . .
H3 H 0.5396 0.1240 0.8502 0.053 Uiso 1 1 calc R . .
C8 C 0.5853(7) 0.2220(6) 0.7532(6) 0.047(2) Uani 1 1 d . . .
C9 C 0.5864(7) 0.3034(6) 0.7189(5) 0.048(3) Uani 1 1 d . . .
C10 C 0.6312(8) 0.3381(6) 0.6374(6) 0.052(3) Uani 1 1 d . . .
C11 C 0.6814(7) 0.2871(6) 0.5995(5) 0.048(3) Uani 1 1 d . . .
C12 C 0.6816(8) 0.2036(6) 0.6371(6) 0.054(3) Uani 1 1 d . . .
H4 H 0.7154 0.1691 0.6100 0.065 Uiso 1 1 calc R . .
C13 C 0.6343(8) 0.1715(6) 0.7114(6) 0.055(3) Uani 1 1 d . . .
H5 H 0.6340 0.1147 0.7357 0.066 Uiso 1 1 calc R . .
O1 O 0.5469(5) 0.3561(4) 0.7541(3) 0.0450(16) Uani 1 1 d . . .
O2 O 0.6213(5) 0.4178(4) 0.6055(4) 0.0505(17) Uani 1 1 d . . .
C14 C 0.7411(8) 0.3153(6) 0.5209(5) 0.058(3) Uani 1 1 d . . .
H6 H 0.7681 0.2766 0.4966 0.069 Uiso 1 1 calc R . .
N3 n 0.7589(6) 0.3890(5) 0.4832(5) 0.054(2) Uani 1 1 d . . .
C15 C 0.8205(8) 0.4092(6) 0.4110(5) 0.052(3) Uani 1 1 d . . .
C16 C 0.8381(8) 0.3665(6) 0.3590(6) 0.057(3) Uani 1 1 d . . .
H7 H 0.8044 0.3222 0.3705 0.069 Uiso 1 1 calc R . .
C17 C 0.9035(8) 0.3876(7) 0.2913(6) 0.058(3) Uani 1 1 d . . .
C18 C 0.9529(8) 0.4531(6) 0.2742(5) 0.052(3) Uani 1 1 d . . .
C19 C 0.9344(8) 0.4966(6) 0.3244(6) 0.059(3) Uani 1 1 d . . .
H8 H 0.9674 0.5413 0.3126 0.071 Uiso 1 1 calc R . .
C20 C 0.8669(7) 0.4751(6) 0.3929(5) 0.049(3) Uani 1 1 d . . .
N4 n 0.8463(6) 0.5158(5) 0.4482(5) 0.050(2) Uani 1 1 d . . .
C21 C 0.9030(7) 0.5562(6) 0.4545(5) 0.051(3) Uani 1 1 d . . .
H9 H 0.9602 0.5585 0.4199 0.062 Uiso 1 1 calc R . .
C22 C 0.8884(7) 0.5994(6) 0.5100(6) 0.050(3) Uani 1 1 d . . .
C23 C 0.8060(7) 0.6058(6) 0.5617(6) 0.045(2) Uani 1 1 d . . .
C24 C 0.8010(8) 0.6406(6) 0.6201(6) 0.049(3) Uani 1 1 d . . .
C25 C 0.8748(8) 0.6731(6) 0.6222(6) 0.055(3) Uani 1 1 d . . .
C26 C 0.9555(8) 0.6711(6) 0.5671(6) 0.057(3) Uani 1 1 d . . .
H10 H 1.0058 0.6957 0.5674 0.069 Uiso 1 1 calc R . .
C27 C 0.9624(9) 0.6338(7) 0.5130(6) 0.062(3) Uani 1 1 d . . .
H11 H 1.0179 0.6314 0.4773 0.075 Uiso 1 1 calc R . .
O3 O 0.7302(5) 0.5815(4) 0.5593(4) 0.0490(17) Uani 1 1 d . . .
O4 O 0.7217(5) 0.6389(4) 0.6694(4) 0.0523(18) Uani 1 1 d . . .
C28 C 0.8784(8) 0.7051(6) 0.6823(6) 0.056(3) Uani 1 1 d . . .
H12 H 0.9322 0.7276 0.6778 0.067 Uiso 1 1 calc R . .
N5 n 0.8136(6) 0.7053(5) 0.7421(5) 0.055(2) Uani 1 1 d . . .
C29 C 0.8222(9) 0.7387(7) 0.7991(6) 0.065(3) Uani 1 1 d . . .
C30 C 0.8726(9) 0.8027(8) 0.7804(7) 0.075(4) Uani 1 1 d . . .
H13 H 0.9060 0.8252 0.7282 0.090 Uiso 1 1 calc R . .
C31 C 0.8741(9) 0.8337(8) 0.8376(8) 0.078(4) Uani 1 1 d . E .
C32 C 0.8292(9) 0.7956(8) 0.9173(7) 0.072(4) Uani 1 1 d . . .
C33 C 0.7794(8) 0.7328(7) 0.9356(7) 0.063(3) Uani 1 1 d . . .
H14 H 0.7483 0.7087 0.9885 0.075 Uiso 1 1 calc R . .
C34 C 0.7738(8) 0.7031(7) 0.8759(6) 0.058(3) Uani 1 1 d . . .
N6 n 0.7228(6) 0.6408(5) 0.8863(5) 0.049(2) Uani 1 1 d . . .
C35 C 0.6950(8) 0.5890(6) 0.9528(6) 0.054(3) Uani 1 1 d . . .
H15 H 0.7069 0.5962 0.9979 0.065 Uiso 1 1 calc R . .
C36 C 0.6478(8) 0.5209(6) 0.9681(5) 0.049(3) Uani 1 1 d . . .
C37 C 0.6337(7) 0.4964(6) 0.9085(5) 0.047(2) Uani 1 1 d . . .
C38 C 0.5889(7) 0.4260(6) 0.9293(5) 0.047(3) Uani 1 1 d . . .
C39 C 0.5615(7) 0.3799(6) 1.0091(5) 0.048(3) Uani 1 1 d . . .
C40 C 0.5797(8) 0.4058(6) 1.0664(6) 0.059(3) Uani 1 1 d . . .
H16 H 0.5636 0.3742 1.1209 0.071 Uiso 1 1 calc R . .
C41 C 0.6190(8) 0.4735(7) 1.0469(6) 0.061(3) Uani 1 1 d . . .
H17 H 0.6276 0.4898 1.0879 0.073 Uiso 1 1 calc R . .
O5 O 0.6605(5) 0.5356(4) 0.8297(3) 0.0547(19) Uani 1 1 d . . .
O6 O 0.5763(5) 0.4071(4) 0.8692(3) 0.0513(18) Uani 1 1 d . . .
C42 C 0.5188(8) 0.3066(6) 1.0340(6) 0.054(3) Uani 1 1 d . . .
H18 H 0.5110 0.2752 1.0889 0.065 Uiso 1 1 calc R . .
O7 O 0.3448(6) 0.0478(4) 1.1961(4) 0.063(2) Uani 1 1 d . . .
C43 C 0.3482(9) 0.0805(6) 1.2566(6) 0.065(3) Uani 1 1 d . . .
H19 H 0.3147 0.1345 1.2459 0.078 Uiso 1 1 calc R . .
H20 H 0.4117 0.0855 1.2567 0.078 Uiso 1 1 calc R . .
C44 C 0.3059(12) 0.0237(8) 1.3352(6) 0.096(5) Uani 1 1 d . . .
H21 H 0.3346 -0.0316 1.3424 0.115 Uiso 1 1 calc R . .
H22 H 0.2407 0.0238 1.3369 0.115 Uiso 1 1 calc R . .
C45 C 0.3185(17) 0.0506(10) 1.4039(8) 0.143(9) Uani 1 1 d . . .
H23 H 0.2967 0.0091 1.4554 0.172 Uiso 1 1 calc R . .
H24 H 0.3839 0.0527 1.3996 0.172 Uiso 1 1 calc R . .
C46 C 0.2730(16) 0.1263(12) 1.4040(10) 0.151(9) Uani 1 1 d . . .
H25 H 0.2862 0.1392 1.4471 0.226 Uiso 1 1 calc R . .
H26 H 0.2076 0.1240 1.4117 0.226 Uiso 1 1 calc R . .
H27 H 0.2935 0.1680 1.3531 0.226 Uiso 1 1 calc R . .
O8 O 0.3409(6) -0.0103(4) 1.0882(4) 0.062(2) Uani 1 1 d . . .
C47 C 0.3316(9) -0.0409(6) 1.0298(6) 0.062(3) Uani 1 1 d . . .
H28 H 0.3921 -0.0558 1.0022 0.075 Uiso 1 1 calc R . .
H29 H 0.2999 0.0009 0.9899 0.075 Uiso 1 1 calc R . .
C48 C 0.2776(9) -0.1151(7) 1.0703(7) 0.077(4) Uani 1 1 d . . .
H30 H 0.3029 -0.1515 1.1171 0.093 Uiso 1 1 calc R . .
H31 H 0.2141 -0.0977 1.0894 0.093 Uiso 1 1 calc R . .
C49 C 0.2789(11) -0.1610(8) 1.0159(8) 0.091(5) Uani 1 1 d . . .
H32 H 0.2474 -0.1258 0.9726 0.110 Uiso 1 1 calc R . .
H33 H 0.3426 -0.1715 0.9916 0.110 Uiso 1 1 calc R . .
C50 C 0.2379(14) -0.2379(10) 1.0521(11) 0.132(7) Uani 1 1 d . . .
H34 H 0.2436 -0.2624 1.0116 0.198 Uiso 1 1 calc R . .
H35 H 0.1738 -0.2285 1.0742 0.198 Uiso 1 1 calc R . .
H36 H 0.2690 -0.2742 1.0945 0.198 Uiso 1 1 calc R . .
O9 O 0.9233(5) 0.3499(5) 0.2364(4) 0.063(2) Uani 1 1 d . B .
C51 C 0.8695(11) 0.2861(9) 0.2495(8) 0.092(4) Uani 1 1 d U . .
H37 H 0.8055 0.3078 0.2492 0.110 Uiso 0.50 1 calc PR A 1
H38 H 0.8727 0.2446 0.3023 0.110 Uiso 0.50 1 calc PR A 1
H39 H 0.8047 0.3008 0.2675 0.110 Uiso 0.50 1 calc PR A 2
H40 H 0.8893 0.2358 0.2898 0.110 Uiso 0.50 1 calc PR A 2
C52 C 0.902(3) 0.2487(19) 0.1869(17) 0.078(6) Uani 0.50 1 d PU B 1
H41 H 0.9682 0.2357 0.1814 0.094 Uiso 0.50 1 calc PR B 1
H42 H 0.8899 0.2884 0.1356 0.094 Uiso 0.50 1 calc PR B 1
C53 C 0.856(3) 0.1692(19) 0.205(2) 0.099(8) Uani 0.50 1 d PU B 1
H43 H 0.8719 0.1287 0.2544 0.119 Uiso 0.50 1 calc PR B 1
H44 H 0.7894 0.1819 0.2152 0.119 Uiso 0.50 1 calc PR B 1
C54 C 0.878(3) 0.133(2) 0.145(2) 0.129(12) Uani 0.50 1 d PU B 1
H45 H 0.8455 0.0846 0.1626 0.193 Uiso 0.50 1 calc PR B 1
H46 H 0.9434 0.1174 0.1353 0.193 Uiso 0.50 1 calc PR B 1
H47 H 0.8610 0.1711 0.0956 0.193 Uiso 0.50 1 calc PR B 1
C55 C 0.886(2) 0.2756(18) 0.1648(17) 0.070(5) Uani 0.50 1 d PU B 2
H48 H 0.8672 0.3272 0.1253 0.084 Uiso 0.50 1 calc PR B 2
H49 H 0.9512 0.2624 0.1475 0.084 Uiso 0.50 1 calc PR B 2
C56 C 0.838(3) 0.215(2) 0.167(2) 0.116(9) Uani 0.50 1 d PU B 2
H50 H 0.7726 0.2343 0.1741 0.140 Uiso 0.50 1 calc PR B 2
H51 H 0.8464 0.1677 0.2147 0.140 Uiso 0.50 1 calc PR B 2
C57 C 0.865(4) 0.188(3) 0.091(3) 0.170(15) Uani 0.50 1 d PU B 2
H52 H 0.8269 0.1465 0.0974 0.254 Uiso 0.50 1 calc PR B 2
H53 H 0.9286 0.1669 0.0848 0.254 Uiso 0.50 1 calc PR B 2
H54 H 0.8560 0.2348 0.0433 0.254 Uiso 0.50 1 calc PR B 2
O10 O 1.0159(5) 0.4689(5) 0.2065(4) 0.061(2) Uani 1 1 d . . .
C58 C 1.0640(10) 0.5369(8) 0.1863(7) 0.076(4) Uani 1 1 d . D .
H55 H 1.1004 0.5290 0.2267 0.091 Uiso 1 1 calc R . .
H56 H 1.0218 0.5859 0.1825 0.091 Uiso 1 1 calc R . .
C59 C 1.1249(9) 0.5444(9) 0.1064(7) 0.080(3) Uani 1 1 d U . .
H57 H 1.1736 0.4997 0.1143 0.096 Uiso 0.50 1 calc PR C 1
H58 H 1.1539 0.5954 0.0864 0.096 Uiso 0.50 1 calc PR C 1
H59 H 1.1676 0.5849 0.0946 0.096 Uiso 0.50 1 calc PR C 2
H60 H 1.1612 0.4921 0.1112 0.096 Uiso 0.50 1 calc PR C 2
C60 C 1.077(4) 0.543(3) 0.041(3) 0.092(9) Uani 0.50 1 d PU D 1
H61 H 1.1222 0.5466 -0.0079 0.110 Uiso 0.50 1 calc PR D 1
H62 H 1.0500 0.4910 0.0595 0.110 Uiso 0.50 1 calc PR D 1
C61 C 1.005(3) 0.610(2) 0.023(2) 0.114(10) Uani 0.50 1 d PU D 1
H63 H 0.9746 0.6058 -0.0162 0.171 Uiso 0.50 1 calc PR D 1
H64 H 1.0315 0.6617 0.0019 0.171 Uiso 0.50 1 calc PR D 1
H65 H 0.9602 0.6074 0.0718 0.171 Uiso 0.50 1 calc PR D 1
C62 C 1.081(4) 0.566(3) 0.040(3) 0.088(9) Uani 0.50 1 d PU D 2
H66 H 1.0430 0.5235 0.0481 0.106 Uiso 0.50 1 calc PR D 2
H67 H 1.1277 0.5708 -0.0088 0.106 Uiso 0.50 1 calc PR D 2
C63 C 1.020(3) 0.650(2) 0.028(3) 0.125(12) Uani 0.50 1 d PU D 2
H68 H 0.9916 0.6639 -0.0176 0.187 Uiso 0.50 1 calc PR D 2
H69 H 1.0582 0.6927 0.0200 0.187 Uiso 0.50 1 calc PR D 2
H70 H 0.9732 0.6454 0.0761 0.187 Uiso 0.50 1 calc PR D 2
O11 O 0.9276(8) 0.8942(7) 0.8210(7) 0.113(3) Uani 1 1 d DU . .
C64 C 0.8898(17) 0.9690(10) 0.8256(11) 0.095(5) Uani 0.60 1 d PDU E 1
H71 H 0.8986 0.9707 0.8763 0.114 Uiso 0.60 1 calc PR E 1
H72 H 0.8239 0.9712 0.8291 0.114 Uiso 0.60 1 calc PR E 1
C65 C 0.923(2) 1.0457(16) 0.7605(13) 0.134(7) Uani 0.60 1 d PDU E 1
H73 H 0.8989 1.0923 0.7779 0.161 Uiso 0.60 1 calc PR E 1
H74 H 0.9894 1.0423 0.7502 0.161 Uiso 0.60 1 calc PR E 1
C66 C 0.892(2) 1.057(2) 0.6871(14) 0.165(11) Uani 0.60 1 d PDU E 1
H75 H 0.8253 1.0705 0.6948 0.198 Uiso 0.60 1 calc PR E 1
H76 H 0.9050 1.0063 0.6757 0.198 Uiso 0.60 1 calc PR E 1
C67 C 0.937(2) 1.1237(19) 0.6172(14) 0.156(11) Uani 0.60 1 d PDU E 1
H77 H 0.9155 1.1292 0.5694 0.234 Uiso 0.60 1 calc PR E 1
H78 H 1.0027 1.1105 0.6092 0.234 Uiso 0.60 1 calc PR E 1
H79 H 0.9223 1.1744 0.6277 0.234 Uiso 0.60 1 calc PR E 1
C68 C 0.949(4) 0.958(2) 0.7509(17) 0.146(7) Uani 0.40 1 d PDU E 2
H80 H 0.8979 0.9754 0.7219 0.175 Uiso 0.40 1 calc PR E 2
H81 H 1.0034 0.9427 0.7161 0.175 Uiso 0.40 1 calc PR E 2
C69 C 0.965(3) 1.021(2) 0.779(3) 0.145(6) Uani 0.40 1 d PDU E 2
H82 H 0.9880 1.0679 0.7331 0.173 Uiso 0.40 1 calc PR E 2
H83 H 0.9073 1.0400 0.8078 0.173 Uiso 0.40 1 calc PR E 2
C70 C 1.031(3) 0.990(4) 0.833(3) 0.195(14) Uani 0.40 1 d PDU E 2
H84 H 1.0823 1.0248 0.8119 0.234 Uiso 0.40 1 calc PR E 2
H85 H 1.0556 0.9350 0.8355 0.234 Uiso 0.40 1 calc PR E 2
C71 C 0.987(4) 0.990(4) 0.915(3) 0.209(17) Uani 0.40 1 d PDU E 2
H86 H 1.0313 0.9704 0.9498 0.314 Uiso 0.40 1 calc PR E 2
H87 H 0.9371 0.9555 0.9363 0.314 Uiso 0.40 1 calc PR E 2
H88 H 0.9630 1.0454 0.9125 0.314 Uiso 0.40 1 calc PR E 2
O12 O 0.8403(7) 0.8273(6) 0.9713(5) 0.089(3) Uani 1 1 d . . .
C72 C 0.8065(11) 0.7877(9) 1.0521(8) 0.091(4) Uani 1 1 d DU G .
H89 H 0.8315 0.7307 1.0691 0.109 Uiso 1 1 calc R . .
H90 H 0.7397 0.7897 1.0624 0.109 Uiso 1 1 calc R . .
C73 C 0.8370(15) 0.8337(13) 1.0968(11) 0.145(5) Uani 1 1 d DU . .
H91 H 0.8079 0.8895 1.0805 0.174 Uiso 0.70 1 calc PR F 1
H92 H 0.8140 0.8080 1.1543 0.174 Uiso 0.70 1 calc PR F 1
H93 H 0.8341 0.8923 1.0666 0.174 Uiso 0.30 1 calc PR F 2
H94 H 0.7982 0.8244 1.1500 0.174 Uiso 0.30 1 calc PR F 2
C74 C 0.933(3) 0.838(2) 1.085(2) 0.182(8) Uani 0.70 1 d PU G 1
H95 H 0.9600 0.8458 1.0287 0.219 Uiso 0.70 1 calc PR G 1
H96 H 0.9598 0.7857 1.1179 0.219 Uiso 0.70 1 calc PR G 1
C75 C 0.955(2) 0.909(2) 1.1079(19) 0.174(12) Uani 0.70 1 d PU G 1
H97 H 1.0210 0.9099 1.0982 0.261 Uiso 0.70 1 calc PR G 1
H98 H 0.9302 0.8998 1.1641 0.261 Uiso 0.70 1 calc PR G 1
H99 H 0.9286 0.9603 1.0753 0.261 Uiso 0.70 1 calc PR G 1
C76 C 0.934(2) 0.800(3) 1.104(3) 0.186(14) Uani 0.30 1 d PDU G 2
H100 H 0.9615 0.7792 1.0601 0.223 Uiso 0.30 1 calc PR G 2
H101 H 0.9693 0.8429 1.0999 0.223 Uiso 0.30 1 calc PR G 2
C77 C 0.934(5) 0.734(4) 1.181(4) 0.19(2) Uani 0.30 1 d PDU G 2
H102 H 0.9964 0.7111 1.1855 0.288 Uiso 0.30 1 calc PR G 2
H103 H 0.8980 0.6917 1.1853 0.288 Uiso 0.30 1 calc PR G 2
H104 H 0.9082 0.7550 1.2245 0.288 Uiso 0.30 1 calc PR G 2
O13 O 0.5670(5) 0.5341(4) 0.6939(4) 0.0497(17) Uani 1 1 d . . .
H105 H 0.5178 0.5541 0.7305 0.060 Uiso 1 1 calc R . .
O14 O 0.3618(5) 0.3727(4) 0.8695(4) 0.0529(18) Uani 1 1 d . . .
O15 O 0.3981(5) 0.4797(4) 0.7608(4) 0.0559(19) Uani 1 1 d D . .
C78 C 0.3425(8) 0.4353(7) 0.8120(6) 0.055(3) Uani 1 1 d . I .
C79 C 0.2450(10) 0.4562(9) 0.8045(8) 0.083(4) Uani 1 1 d U . .
H106 H 0.2407 0.4930 0.7500 0.100 Uiso 0.70 1 calc PR H 1
H107 H 0.2168 0.4067 0.8145 0.100 Uiso 0.70 1 calc PR H 1
H108 H 0.2373 0.5153 0.7780 0.100 Uiso 0.30 1 calc PR H 2
H109 H 0.2357 0.4320 0.7670 0.100 Uiso 0.30 1 calc PR H 2
C80 C 0.1971(18) 0.4947(17) 0.8614(13) 0.112(8) Uani 0.70 1 d PU I 1
H110 H 0.1336 0.5081 0.8562 0.169 Uiso 0.70 1 calc PR I 1
H111 H 0.2247 0.5441 0.8509 0.169 Uiso 0.70 1 calc PR I 1
H112 H 0.2010 0.4579 0.9153 0.169 Uiso 0.70 1 calc PR I 1
C81 C 0.183(4) 0.439(3) 0.861(3) 0.097(13) Uani 0.30 1 d PU I 2
H113 H 0.1252 0.4565 0.8421 0.145 Uiso 0.30 1 calc PR I 2
H114 H 0.1857 0.4662 0.8973 0.145 Uiso 0.30 1 calc PR I 2
H115 H 0.1868 0.3807 0.8885 0.145 Uiso 0.30 1 calc PR I 2
O16 O 0.6363(5) 0.5394(4) 0.4527(3) 0.0468(16) Uani 1 1 d . . .
O17 O 0.5794(5) 0.6148(4) 0.3473(4) 0.0557(19) Uani 1 1 d . . .
C82 C 0.6334(7) 0.6031(6) 0.3922(6) 0.049(3) Uani 1 1 d . J .
C83 C 0.6979(9) 0.6658(7) 0.3709(7) 0.067(3) Uani 1 1 d U . .
H116 H 0.7608 0.6423 0.3595 0.080 Uiso 0.54(2) 1 calc PR J 1
H117 H 0.6920 0.6844 0.4162 0.080 Uiso 0.54(2) 1 calc PR J 1
H118 H 0.6619 0.7173 0.3702 0.080 Uiso 0.46(2) 1 calc PR J 2
H119 H 0.7329 0.6500 0.4139 0.080 Uiso 0.46(2) 1 calc PR J 2
C84 C 0.677(2) 0.7391(16) 0.2962(17) 0.104(10) Uani 0.54(2) 1 d PU J 1
H120 H 0.7190 0.7798 0.2826 0.156 Uiso 0.54(2) 1 calc PR J 1
H121 H 0.6148 0.7626 0.3079 0.156 Uiso 0.54(2) 1 calc PR J 1
H122 H 0.6835 0.7206 0.2513 0.156 Uiso 0.54(2) 1 calc PR J 1
C85 C 0.760(3) 0.680(2) 0.2983(19) 0.110(12) Uani 0.46(2) 1 d PU J 2
H123 H 0.7986 0.7213 0.2916 0.165 Uiso 0.46(2) 1 calc PR J 2
H124 H 0.7266 0.6987 0.2546 0.165 Uiso 0.46(2) 1 calc PR J 2
H125 H 0.7972 0.6301 0.2981 0.165 Uiso 0.46(2) 1 calc PR J 2
O18 O 0.8085(5) 0.4164(4) 0.6204(4) 0.062(2) Uani 1 1 d . K .
O19 O 0.7586(5) 0.4063(5) 0.7456(4) 0.062(2) Uani 1 1 d . K .
C86 C 0.8067(8) 0.3849(7) 0.6913(7) 0.061(3) Uani 1 1 d DU . .
C87 C 0.8803(16) 0.3194(12) 0.7181(12) 0.077(5) Uani 0.70 1 d PU K 1
H126 H 0.9402 0.3384 0.6890 0.093 Uiso 0.70 1 calc PR K 1
H127 H 0.8781 0.3060 0.7755 0.093 Uiso 0.70 1 calc PR K 1
C88 C 0.868(2) 0.2515(15) 0.7040(16) 0.126(8) Uani 0.70 1 d PU K 1
H128 H 0.9166 0.2093 0.7209 0.189 Uiso 0.70 1 calc PR K 1
H129 H 0.8707 0.2650 0.6472 0.189 Uiso 0.70 1 calc PR K 1
H130 H 0.8097 0.2322 0.7339 0.189 Uiso 0.70 1 calc PR K 1
C89 C 0.841(3) 0.2955(15) 0.720(3) 0.072(7) Uani 0.30 1 d PDU K 2
H131 H 0.7944 0.2638 0.7626 0.086 Uiso 0.30 1 calc PR K 2
H132 H 0.8557 0.2743 0.6762 0.086 Uiso 0.30 1 calc PR K 2
C90 C 0.924(3) 0.291(3) 0.752(3) 0.078(10) Uani 0.30 1 d PDU K 2
H133 H 0.9488 0.2349 0.7724 0.117 Uiso 0.30 1 calc PR K 2
H134 H 0.9083 0.3130 0.7955 0.117 Uiso 0.30 1 calc PR K 2
H135 H 0.9694 0.3226 0.7098 0.117 Uiso 0.30 1 calc PR K 2
O20 O 0.5911(5) 0.7305(4) 0.7696(4) 0.0535(18) Uani 1 1 d . . .
O21 O 0.5274(5) 0.6944(4) 0.6933(4) 0.061(2) Uani 1 1 d D . .
C91 C 0.5295(8) 0.7391(6) 0.7317(6) 0.053(3) Uani 1 1 d . . .
C92 C 0.4548(10) 0.8030(8) 0.7325(9) 0.083(4) Uani 1 1 d U . .
H136 H 0.4730 0.8415 0.7519 0.100 Uiso 1 1 calc R . .
H137 H 0.4016 0.7782 0.7711 0.100 Uiso 1 1 calc R . .
C93 C 0.4266(16) 0.8493(12) 0.6542(12) 0.153(8) Uani 1 1 d U . .
H138 H 0.3762 0.8893 0.6611 0.230 Uiso 1 1 calc R . .
H139 H 0.4076 0.8121 0.6344 0.230 Uiso 1 1 calc R . .
H140 H 0.4777 0.8767 0.6160 0.230 Uiso 1 1 calc R . .
O22 O 0.5396(6) 0.6803(4) 0.5371(4) 0.062(2) Uani 1 1 d D . .
O23 O 0.6269(7) 0.7708(5) 0.5204(5) 0.082(3) Uani 1 1 d . . .
C94 C 0.5624(9) 0.7528(7) 0.5035(7) 0.066(3) Uani 1 1 d . M .
C95 C 0.5078(13) 0.8108(9) 0.4459(10) 0.112(5) Uani 1 1 d DU . .
H141 H 0.4429 0.8034 0.4680 0.135 Uiso 0.70 1 calc PR L 1
H142 H 0.5233 0.7987 0.3961 0.135 Uiso 0.70 1 calc PR L 1
H143 H 0.4599 0.8403 0.4741 0.135 Uiso 0.30 1 calc PR L 2
H144 H 0.4778 0.7804 0.4252 0.135 Uiso 0.30 1 calc PR L 2
C96 C 0.523(2) 0.8989(15) 0.4269(19) 0.145(9) Uani 0.70 1 d PU M 1
H145 H 0.4853 0.9342 0.3893 0.217 Uiso 0.70 1 calc PR M 1
H146 H 0.5869 0.9071 0.4034 0.217 Uiso 0.70 1 calc PR M 1
H147 H 0.5070 0.9116 0.4759 0.217 Uiso 0.70 1 calc PR M 1
C97 C 0.563(4) 0.872(4) 0.376(3) 0.128(16) Uani 0.30 1 d PDU M 2
H148 H 0.5242 0.9071 0.3403 0.191 Uiso 0.30 1 calc PR M 2
H149 H 0.6109 0.8429 0.3479 0.191 Uiso 0.30 1 calc PR M 2
H150 H 0.5912 0.9037 0.3962 0.191 Uiso 0.30 1 calc PR M 2
O24 O 0.4456(5) 0.5549(4) 0.5809(4) 0.0578(19) Uani 1 1 d D . .
H151 H 0.480(4) 0.591(3) 0.554(3) 0.087 Uiso 1 1 d D . .
H152 H 0.422(6) 0.540(3) 0.552(3) 0.087 Uiso 1 1 d D . .
O25 O 0.3503(7) 0.6669(7) 0.6771(9) 0.140(5) Uani 1 1 d D . .
H153 H 0.400(6) 0.684(6) 0.674(9) 0.210 Uiso 1 1 d D . .
H154 H 0.358(7) 0.616(2) 0.704(9) 0.210 Uiso 1 1 d D . .
Cl1 Cl 0.8095(7) 0.9245(6) 0.3771(6) 0.257(5) Uani 1 1 d . . .
C98 C 0.8282(13) 0.8188(10) 0.4134(10) 0.113(6) Uani 1 1 d . . .
H155 H 0.8668 0.8012 0.4539 0.136 Uiso 1 1 calc R . .
H156 H 0.7701 0.7943 0.4379 0.136 Uiso 1 1 calc R . .
Cl2 Cl 0.8801(6) 0.7907(5) 0.3352(5) 0.224(4) Uani 1 1 d . . .
O26 O 0.617(3) 1.011(2) 0.1937(18) 0.175(10) Uani 0.50 1 d PDU n 1
H164 H 0.5694 0.9898 0.2204 0.262 Uiso 0.50 1 calc PR n 1
C99 C 0.686(4) 0.984(4) 0.240(3) 0.22(2) Uani 0.50 1 d PDU n 1
H165 H 0.7439 1.0006 0.2059 0.327 Uiso 0.50 1 calc PR n 1
H166 H 0.6890 0.9252 0.2636 0.327 Uiso 0.50 1 calc PR n 1
H167 H 0.6714 1.0074 0.2819 0.327 Uiso 0.50 1 calc PR n 1
O27 O 0.5776(16) 0.9666(19) 0.1899(16) 0.132(9) Uani 0.50 1 d PDU O 2
H168 H 0.5485 0.9798 0.2287 0.198 Uiso 0.50 1 calc PR O 2
C100 C 0.628(3) 0.891(2) 0.218(2) 0.160(15) Uani 0.50 1 d PDU O 2
H169 H 0.6712 0.8962 0.2362 0.240 Uiso 0.50 1 calc PR O 2
H170 H 0.6516 0.8716 0.1732 0.240 Uiso 0.50 1 d PR O 2
H171 H 0.5887 0.8519 0.2595 0.240 Uiso 0.50 1 d PR O 2
C101 C 1.076(4) 0.874(3) 0.501(4) 0.251(15) Uani 0.50 1 d PDU P -1
H172 H 1.0916 0.8160 0.5275 0.377 Uiso 0.50 1 calc PR P -1
H173 H 1.1304 0.9025 0.4858 0.377 Uiso 0.50 1 calc PR P -1
H174 H 1.0522 0.8817 0.4540 0.377 Uiso 0.50 1 calc PR P -1
C102 C 1.006(3) 0.905(3) 0.557(3) 0.234(12) Uani 0.50 1 d PDU P -1
H175 H 1.0268 0.8901 0.6080 0.281 Uiso 0.50 1 calc PR P -1
H176 H 0.9491 0.8805 0.5680 0.281 Uiso 0.50 1 calc PR P -1
C103 C 0.990(4) 0.995(3) 0.522(3) 0.221(11) Uani 0.50 1 d PDU P -1
H177 H 0.9648 1.0177 0.5648 0.266 Uiso 0.50 1 calc PR P -1
H178 H 1.0488 1.0183 0.4937 0.266 Uiso 0.50 1 calc PR P -1
C104 C 0.928(3) 1.019(2) 0.466(3) 0.191(11) Uani 0.50 1 d PDU P -1
H179 H 0.8728 0.9900 0.4923 0.229 Uiso 0.50 1 calc PR P -1
H180 H 0.9570 1.0015 0.4200 0.229 Uiso 0.50 1 calc PR P -1
C105 C 0.900(2) 1.106(2) 0.435(3) 0.188(11) Uani 0.50 1 d PDU P -1
H181 H 0.9353 1.1307 0.3812 0.226 Uiso 0.50 1 calc PR P -1
H182 H 0.9143 1.1321 0.4699 0.226 Uiso 0.50 1 calc PR P -1
C106 C 0.802(2) 1.122(2) 0.434(2) 0.140(9) Uani 0.50 1 d PDU P -1
H183 H 0.7861 1.1794 0.4090 0.210 Uiso 0.50 1 calc PR P -1
H184 H 0.7669 1.1027 0.4881 0.210 Uiso 0.50 1 calc PR P -1
H185 H 0.7870 1.0926 0.4031 0.210 Uiso 0.50 1 calc PR P -1

loop_
_atom_site_aniso_label
_atom_site_aniso_U_11
_atom_site_aniso_U_22
_atom_site_aniso_U_33
_atom_site_aniso_U_23
_atom_site_aniso_U_13
_atom_site_aniso_U_12
Zn1 0.0578(8) 0.0404(6) 0.0413(6) -0.0146(5) 0.0019(5) -0.0161(6)
Zn2 0.0610(8) 0.0442(7) 0.0409(6) -0.0170(5) 0.0021(5) -0.0164(6)
Zn3 0.0621(9) 0.0445(7) 0.0477(6) -0.0201(5) 0.0009(6) -0.0200(6)
Zn4 0.0578(8) 0.0403(6) 0.0433(6) -0.0144(5) -0.0024(5) -0.0130(6)
Zn5 0.0557(8) 0.0437(7) 0.0487(6) -0.0175(5) -0.0014(6) -0.0146(6)
Zn6 0.0604(8) 0.0449(7) 0.0404(6) -0.0168(5) 0.0024(5) -0.0181(6)
N1 0.065(6) 0.036(4) 0.050(5) -0.015(4) -0.004(4) -0.012(4)
C1 0.052(7) 0.042(6) 0.050(6) -0.015(4) -0.003(5) -0.008(5)
C2 0.061(7) 0.041(6) 0.043(5) -0.017(4) 0.001(5) -0.012(5)
C3 0.056(7) 0.061(7) 0.038(5) -0.013(5) 0.003(5) -0.011(6)
C4 0.064(8) 0.033(5) 0.056(6) -0.008(4) -0.006(5) -0.015(5)
C5 0.068(8) 0.047(6) 0.039(5) -0.013(4) -0.003(5) -0.014(5)
C6 0.065(7) 0.035(5) 0.037(5) -0.008(4) 0.003(5) -0.006(5)
N2 0.054(6) 0.045(5) 0.042(4) -0.017(4) 0.002(4) -0.019(4)
C7 0.053(7) 0.034(5) 0.043(5) -0.011(4) -0.002(5) -0.012(5)
C8 0.054(7) 0.042(6) 0.049(5) -0.017(4) -0.008(5) -0.013(5)
C9 0.063(7) 0.043(6) 0.045(5) -0.024(4) 0.002(5) -0.017(5)
C10 0.069(8) 0.036(5) 0.050(6) -0.016(4) 0.002(5) -0.018(5)
C11 0.063(7) 0.043(6) 0.048(5) -0.024(4) -0.009(5) -0.010(5)
C12 0.070(8) 0.041(6) 0.051(6) -0.020(5) 0.002(5) -0.015(5)
C13 0.078(8) 0.041(6) 0.048(6) -0.016(5) -0.006(5) -0.016(6)
O1 0.053(4) 0.035(3) 0.047(3) -0.020(3) 0.003(3) -0.009(3)
O2 0.059(5) 0.042(4) 0.045(4) -0.010(3) -0.001(3) -0.014(3)
C14 0.080(9) 0.050(6) 0.041(5) -0.018(5) 0.008(5) -0.023(6)
N3 0.060(6) 0.056(5) 0.046(5) -0.022(4) 0.007(4) -0.025(5)
C15 0.065(8) 0.057(7) 0.036(5) -0.017(4) -0.012(5) -0.007(6)
C16 0.072(8) 0.052(6) 0.047(6) -0.024(5) 0.006(5) -0.015(6)
C17 0.062(8) 0.060(7) 0.055(6) -0.029(5) 0.003(5) -0.009(6)
C18 0.061(7) 0.054(6) 0.039(5) -0.020(5) 0.004(5) -0.011(6)
C19 0.081(9) 0.049(6) 0.047(6) -0.016(5) 0.002(6) -0.027(6)
C20 0.057(7) 0.052(6) 0.038(5) -0.021(4) 0.002(5) -0.009(5)
N4 0.058(6) 0.043(5) 0.050(5) -0.017(4) 0.002(4) -0.023(4)
C21 0.047(7) 0.056(6) 0.042(5) -0.013(5) 0.005(5) -0.009(5)
C22 0.047(7) 0.057(6) 0.045(5) -0.016(5) -0.004(5) -0.015(5)
C23 0.042(6) 0.035(5) 0.052(6) -0.013(4) -0.006(5) 0.000(5)
C24 0.052(7) 0.041(6) 0.052(6) -0.017(4) 0.004(5) -0.013(5)
C25 0.072(8) 0.042(6) 0.044(6) -0.010(4) 0.000(5) -0.016(6)
C26 0.057(8) 0.052(6) 0.060(6) -0.019(5) 0.001(5) -0.016(6)
C27 0.067(8) 0.063(7) 0.060(7) -0.026(6) 0.002(6) -0.023(6)
O3 0.056(5) 0.048(4) 0.044(4) -0.019(3) 0.004(3) -0.020(4)
O4 0.052(5) 0.054(4) 0.054(4) -0.026(3) 0.003(3) -0.015(4)
C28 0.052(7) 0.055(6) 0.067(7) -0.031(5) 0.004(6) -0.026(6)
N5 0.071(7) 0.052(5) 0.052(5) -0.029(4) 0.002(5) -0.025(5)
C29 0.082(9) 0.068(7) 0.064(7) -0.038(6) -0.003(6) -0.035(7)
C30 0.090(10) 0.079(8) 0.072(7) -0.050(7) 0.012(7) -0.034(8)
C31 0.076(10) 0.085(9) 0.090(9) -0.049(8) -0.001(7) -0.036(8)
C32 0.090(10) 0.076(8) 0.071(8) -0.047(7) -0.015(7) -0.018(8)
C33 0.070(8) 0.062(7) 0.068(7) -0.036(6) -0.014(6) -0.004(6)
C34 0.062(8) 0.059(7) 0.058(6) -0.033(5) 0.001(6) -0.010(6)
N6 0.048(6) 0.047(5) 0.051(5) -0.021(4) 0.007(4) -0.016(4)
C35 0.063(8) 0.059(7) 0.055(6) -0.036(5) -0.011(5) -0.007(6)
C36 0.065(7) 0.046(6) 0.039(5) -0.015(4) -0.005(5) -0.014(5)
C37 0.057(7) 0.037(5) 0.050(6) -0.022(4) -0.004(5) -0.008(5)
C38 0.062(7) 0.039(5) 0.043(5) -0.022(4) -0.003(5) -0.007(5)
C39 0.062(7) 0.052(6) 0.035(5) -0.023(4) 0.002(5) -0.017(5)
C40 0.084(9) 0.052(6) 0.041(5) -0.021(5) 0.010(5) -0.025(6)
C41 0.080(9) 0.065(7) 0.045(6) -0.027(5) 0.007(6) -0.029(6)
O5 0.081(6) 0.047(4) 0.036(3) -0.012(3) 0.000(3) -0.025(4)
O6 0.067(5) 0.047(4) 0.039(3) -0.008(3) -0.005(3) -0.027(4)
C42 0.074(8) 0.048(6) 0.036(5) -0.014(4) 0.002(5) -0.014(6)
O7 0.088(6) 0.051(4) 0.043(4) -0.014(3) 0.012(4) -0.032(4)
C43 0.102(10) 0.040(6) 0.052(6) -0.024(5) 0.010(6) -0.019(6)
C44 0.163(15) 0.063(8) 0.044(6) -0.014(6) 0.026(8) -0.043(9)
C45 0.27(3) 0.087(11) 0.056(8) -0.037(8) 0.050(11) -0.063(14)
C46 0.21(2) 0.142(18) 0.105(13) -0.063(12) 0.039(14) -0.070(17)
O8 0.086(6) 0.043(4) 0.058(4) -0.014(3) -0.007(4) -0.027(4)
C47 0.071(8) 0.045(6) 0.060(7) -0.002(5) -0.005(6) -0.020(6)
C48 0.080(10) 0.061(8) 0.081(8) 0.004(6) -0.026(7) -0.032(7)
C49 0.116(13) 0.080(9) 0.085(9) -0.014(7) -0.025(9) -0.054(9)
C50 0.140(17) 0.100(13) 0.138(15) -0.011(11) -0.020(13) -0.047(12)
O9 0.068(5) 0.077(5) 0.051(4) -0.039(4) 0.008(4) -0.013(4)
C51 0.091(10) 0.106(7) 0.094(6) -0.063(6) 0.017(7) -0.033(9)
C52 0.088(11) 0.080(8) 0.072(10) -0.038(7) -0.009(8) -0.002(7)
C53 0.109(18) 0.088(10) 0.120(15) -0.060(10) -0.023(14) -0.004(11)
C54 0.16(2) 0.131(17) 0.131(18) -0.084(14) -0.030(15) -0.025(15)
C55 0.065(10) 0.070(9) 0.069(7) -0.026(7) -0.005(8) -0.000(7)
C56 0.14(2) 0.118(14) 0.117(15) -0.059(12) -0.037(14) -0.035(12)
C57 0.23(3) 0.17(2) 0.166(19) -0.114(18) -0.031(16) -0.031(16)
O10 0.057(5) 0.072(5) 0.052(4) -0.030(4) 0.015(4) -0.018(4)
C58 0.086(10) 0.090(9) 0.057(7) -0.031(6) 0.008(6) -0.038(8)
C59 0.068(7) 0.102(9) 0.072(6) -0.047(6) 0.023(5) -0.026(7)
C60 0.087(13) 0.111(19) 0.058(13) -0.011(14) -0.001(11) -0.014(13)
C61 0.114(15) 0.108(18) 0.108(17) -0.035(14) -0.012(12) 0.002(14)
C62 0.097(16) 0.103(16) 0.062(12) -0.046(14) 0.018(10) -0.011(14)
C63 0.124(18) 0.113(17) 0.116(18) -0.039(13) 0.003(13) 0.008(14)
O11 0.127(7) 0.101(4) 0.144(6) -0.072(4) -0.013(6) -0.049(5)
C64 0.091(12) 0.106(6) 0.108(8) -0.054(6) -0.016(9) -0.026(8)
C65 0.153(18) 0.103(5) 0.149(8) -0.046(10) -0.012(12) -0.038(13)
C66 0.167(19) 0.155(18) 0.138(11) -0.008(11) -0.035(13) -0.014(15)
C67 0.140(19) 0.149(18) 0.156(10) -0.029(12) -0.017(15) -0.021(15)
C68 0.160(12) 0.135(8) 0.140(11) -0.050(7) -0.015(11) -0.019(12)
C69 0.132(12) 0.099(11) 0.186(9) -0.017(10) -0.013(13) -0.064(15)
C70 0.20(2) 0.20(3) 0.202(15) -0.069(16) -0.060(13) -0.041(17)
C71 0.21(3) 0.21(3) 0.210(14) -0.071(19) -0.046(16) -0.029(19)
O12 0.109(8) 0.092(6) 0.093(6) -0.060(5) -0.004(6) -0.039(6)
C72 0.115(7) 0.101(9) 0.077(9) -0.057(7) -0.014(8) -0.007(9)
C73 0.188(5) 0.171(13) 0.127(12) -0.097(10) -0.033(11) -0.043(10)
C74 0.201(7) 0.207(10) 0.199(19) -0.097(13) -0.081(13) -0.055(14)
C75 0.191(19) 0.198(19) 0.190(19) -0.097(15) -0.075(16) -0.040(13)
C76 0.194(13) 0.22(2) 0.19(2) -0.066(14) -0.084(17) -0.068(14)
C77 0.19(2) 0.18(3) 0.20(2) -0.063(14) -0.035(19) -0.026(17)
O13 0.061(5) 0.041(4) 0.046(4) -0.017(3) 0.002(3) -0.017(3)
O14 0.061(5) 0.048(4) 0.055(4) -0.027(3) -0.002(4) -0.012(4)
O15 0.065(5) 0.047(4) 0.055(4) -0.022(3) 0.004(4) -0.013(4)
C78 0.054(8) 0.067(7) 0.048(6) -0.028(6) -0.005(5) -0.011(6)
C79 0.075(9) 0.090(9) 0.071(8) -0.015(6) -0.013(6) -0.002(8)
C80 0.110(15) 0.131(16) 0.083(12) -0.037(10) -0.011(11) 0.012(13)
C81 0.090(18) 0.09(2) 0.088(17) -0.020(16) 0.003(12) -0.010(18)
O16 0.054(5) 0.049(4) 0.039(3) -0.016(3) -0.007(3) -0.011(3)
O17 0.060(5) 0.054(4) 0.047(4) -0.005(3) -0.007(4) -0.022(4)
C82 0.046(7) 0.047(6) 0.052(6) -0.017(5) 0.003(5) -0.013(5)
C83 0.071(8) 0.067(7) 0.069(6) -0.021(5) -0.013(6) -0.032(6)
C84 0.097(18) 0.063(13) 0.124(15) 0.004(9) -0.024(13) -0.015(12)
C85 0.094(18) 0.11(2) 0.103(14) -0.026(14) 0.022(11) -0.044(15)
O18 0.072(6) 0.057(5) 0.050(4) -0.019(3) 0.005(4) -0.012(4)
O19 0.063(5) 0.077(5) 0.048(4) -0.028(4) -0.002(4) -0.005(4)
C86 0.056(6) 0.068(5) 0.053(7) -0.012(5) -0.003(5) -0.024(5)
C87 0.078(11) 0.090(7) 0.052(9) -0.010(8) -0.015(9) -0.007(7)
C88 0.139(17) 0.086(8) 0.156(17) -0.043(12) -0.047(14) 0.014(10)
C89 0.078(10) 0.077(9) 0.077(18) -0.052(13) -0.010(13) 0.002(14)
C90 0.080(16) 0.071(18) 0.092(19) -0.043(13) -0.021(14) 0.008(11)
O20 0.062(5) 0.046(4) 0.050(4) -0.018(3) 0.002(4) -0.013(4)
O21 0.064(5) 0.062(5) 0.066(5) -0.038(4) -0.009(4) -0.002(4)
C91 0.058(8) 0.042(6) 0.053(6) -0.019(5) 0.010(6) -0.015(5)
C92 0.077(10) 0.073(9) 0.122(9) -0.066(7) -0.025(8) 0.019(7)
C93 0.166(16) 0.142(14) 0.155(12) -0.041(10) -0.073(12) 0.016(12)
O22 0.079(6) 0.043(4) 0.059(4) -0.006(3) -0.010(4) -0.022(4)
O23 0.087(7) 0.059(5) 0.099(6) -0.018(5) -0.017(5) -0.029(5)
C94 0.075(9) 0.050(7) 0.072(8) -0.014(6) -0.020(7) -0.011(7)
C95 0.124(14) 0.088(7) 0.114(12) -0.002(9) -0.055(10) -0.009(9)
C96 0.171(19) 0.083(9) 0.164(17) -0.045(13) -0.020(15) 0.014(12)
C97 0.13(2) 0.13(2) 0.12(2) -0.030(14) -0.019(16) -0.029(18)
O24 0.064(5) 0.050(4) 0.055(4) -0.012(3) -0.006(4) -0.013(4)
O25 0.078(8) 0.121(9) 0.254(16) -0.111(11) -0.028(9) 0.007(7)
Cl1 0.224(9) 0.223(9) 0.243(9) -0.018(7) 0.024(7) -0.048(7)
C98 0.120(15) 0.102(13) 0.092(11) -0.016(9) -0.003(10) -0.009(11)
Cl2 0.221(9) 0.225(8) 0.171(6) -0.010(6) -0.007(6) -0.058(7)
O26 0.209(12) 0.175(19) 0.138(16) -0.095(14) 0.034(14) -0.009(16)
C99 0.22(3) 0.21(3) 0.23(3) -0.090(18) -0.010(18) -0.033(19)
O27 0.084(13) 0.173(15) 0.135(16) -0.027(13) -0.039(12) -0.033(12)
C100 0.17(2) 0.165(18) 0.14(2) -0.046(16) -0.031(17) -0.007(15)
C101 0.26(2) 0.229(13) 0.26(2) -0.090(17) -0.028(17) -0.021(17)
C102 0.228(19) 0.218(9) 0.23(2) -0.057(13) -0.040(15) -0.006(16)
C103 0.232(12) 0.215(9) 0.21(2) -0.064(12) -0.058(14) -0.014(15)
C104 0.175(14) 0.188(10) 0.21(2) -0.075(15) -0.027(15) -0.026(14)
C105 0.183(8) 0.187(11) 0.19(2) -0.060(15) -0.018(15) -0.030(16)
C106 0.175(11) 0.134(17) 0.108(17) -0.048(14) 0.009(16) -0.046(12)

loop_
_atom_type_symbol
_atom_type_description
_atom_type_scat_dispersion_real
_atom_type_scat_dispersion_imag
_atom_type_scat_source
C C 0.0033 0.0016 'International Tables Vol C Tables 4.2.6.8 and 6.1.1.4'
H H 0.0000 0.0000 'International Tables Vol C Tables 4.2.6.8 and 6.1.1.4'
N N 0.0061 0.0033 'International Tables Vol C Tables 4.2.6.8 and 6.1.1.4'
O O 0.0106 0.0060 'International Tables Vol C Tables 4.2.6.8 and 6.1.1.4'
Zn Zn 0.2839 1.4301 'International Tables Vol C Tables 4.2.6.8 and 6.1.1.4'
Cl Cl 0.1484 0.1585 'International Tables Vol C Tables 4.2.6.8 and 6.1.1.4'

loop_
_geom_angle_atom_site_label_1
_geom_angle_atom_site_label_2
_geom_angle_atom_site_label_3
_geom_angle
_geom_angle_site_symmetry_1
_geom_angle_site_symmetry_3
O14 Zn1 O1 105.8(3) . .
O14 Zn1 O6 120.1(3) . .
O1 Zn1 O6 87.6(3) . .
O14 Zn1 n2 103.9(3) . .
O1 Zn1 n2 88.8(3) . .
O6 Zn1 n2 135.0(3) . .
O14 Zn1 n1 100.6(3) . .
O1 Zn1 n1 152.5(3) . .
O6 Zn1 n1 85.8(3) . .
N2 Zn1 n1 77.3(3) . .
O3 Zn2 O2 110.6(3) . .
O3 Zn2 O16 95.6(3) . .
O2 Zn2 O16 87.0(3) . .
O3 Zn2 n4 86.6(3) . .
O2 Zn2 n4 161.9(3) . .
O16 Zn2 n4 97.2(3) . .
O3 Zn2 n3 163.1(3) . .
O2 Zn2 n3 85.7(3) . .
O16 Zn2 n3 89.5(3) . .
N4 Zn2 n3 76.7(3) . .
O3 Zn2 O18 86.9(3) . .
O2 Zn2 O18 87.6(3) . .
O16 Zn2 O18 174.6(3) . .
N4 Zn2 O18 87.8(3) . .
N3 Zn2 O18 89.5(3) . .
O20 Zn3 O5 113.2(3) . .
O20 Zn3 O4 101.4(3) . .
O5 Zn3 O4 91.9(3) . .
O20 Zn3 n5 109.0(3) . .
O5 Zn3 n5 137.1(4) . .
O4 Zn3 n5 87.0(3) . .
O20 Zn3 n6 99.4(3) . .
O5 Zn3 n6 87.9(3) . .
O4 Zn3 n6 157.4(3) . .
N5 Zn3 n6 77.9(3) . .
O24 Zn4 O17 90.2(3) . 2_666
O24 Zn4 O2 106.9(3) . .
O17 Zn4 O2 96.3(3) 2_666 .
O24 Zn4 O13 92.6(3) . .
O17 Zn4 O13 170.7(3) 2_666 .
O2 Zn4 O13 91.4(3) . .
O24 Zn4 O1 175.8(3) . .
O17 Zn4 O1 86.3(3) 2_666 .
O2 Zn4 O1 75.8(2) . .
O13 Zn4 O1 90.6(2) . .
O24 Zn4 O15 92.6(3) . .
O17 Zn4 O15 90.7(3) 2_666 .
O2 Zn4 O15 159.2(3) . .
O13 Zn4 O15 80.3(3) . .
O1 Zn4 O15 85.2(3) . .
O22 Zn5 O4 156.3(3) . .
O22 Zn5 O13 103.4(3) . .
O4 Zn5 O13 100.3(3) . .
O22 Zn5 O3 102.1(3) . .
O4 Zn5 O3 77.5(3) . .
O13 Zn5 O3 95.7(3) . .
O22 Zn5 O21 90.2(3) . .
O4 Zn5 O21 89.8(3) . .
O13 Zn5 O21 84.9(3) . .
O3 Zn5 O21 167.2(3) . .
O22 Zn5 O23 58.1(3) . .
O4 Zn5 O23 98.3(3) . .
O13 Zn5 O23 158.9(3) . .
O3 Zn5 O23 98.0(3) . .
O21 Zn5 O23 85.2(3) . .
O22 Zn5 C94 29.8(3) . .
O4 Zn5 C94 126.7(4) . .
O13 Zn5 C94 131.8(4) . .
O3 Zn5 C94 103.6(3) . .
O21 Zn5 C94 85.2(4) . .
O23 Zn5 C94 28.5(3) . .
O19 Zn6 O13 131.6(3) . .
O19 Zn6 O6 108.3(3) . .
O13 Zn6 O6 109.2(3) . .
O19 Zn6 O5 110.1(3) . .
O13 Zn6 O5 105.5(3) . .
O6 Zn6 O5 80.1(3) . .
C42 n1 C1 122.6(8) . .
C42 n1 Zn1 126.9(7) . .
C1 n1 Zn1 110.5(6) . .
C2 C1 C6 120.1(9) . .
C2 C1 n1 125.2(9) . .
C6 C1 n1 114.7(8) . .
C3 C2 C1 120.6(9) . .
C3 C2 H1 119.7 . .
C1 C2 H1 119.7 . .
C2 C3 O7 126.1(9) . .
C2 C3 C4 121.5(9) . .
O7 C3 C4 112.4(9) . .
O8 C4 C3 118.6(9) . .
O8 C4 C5 123.3(9) . .
C3 C4 C5 118.1(9) . .
C6 C5 C4 118.5(9) . .
C6 C5 H2 120.8 . .
C4 C5 H2 120.8 . .
C1 C6 C5 121.0(8) . .
C1 C6 n2 115.9(9) . .
C5 C6 n2 123.0(8) . .
C7 n2 C6 121.9(8) . .
C7 n2 Zn1 126.3(6) . .
C6 n2 Zn1 111.3(6) . .
N2 C7 C8 125.4(9) . .
N2 C7 H3 117.3 . .
C8 C7 H3 117.3 . .
C9 C8 C13 120.0(9) . .
C9 C8 C7 124.4(9) . .
C13 C8 C7 115.6(8) . .
O1 C9 C8 125.1(9) . .
O1 C9 C10 115.2(8) . .
C8 C9 C10 119.7(9) . .
O2 C10 C11 125.4(9) . .
O2 C10 C9 116.2(9) . .
C11 C10 C9 118.4(9) . .
C10 C11 C12 120.3(9) . .
C10 C11 C14 123.5(9) . .
C12 C11 C14 116.1(9) . .
C13 C12 C11 120.9(10) . .
C13 C12 H4 119.6 . .
C11 C12 H4 119.6 . .
C12 C13 C8 120.3(9) . .
C12 C13 H5 119.9 . .
C8 C13 H5 119.9 . .
C9 O1 Zn1 128.6(6) . .
C9 O1 Zn4 106.4(5) . .
Zn1 O1 Zn4 120.1(3) . .
C10 O2 Zn2 122.1(7) . .
C10 O2 Zn4 108.6(6) . .
Zn2 O2 Zn4 127.9(3) . .
N3 C14 C11 124.2(10) . .
N3 C14 H6 117.9 . .
C11 C14 H6 117.9 . .
C14 n3 C15 120.0(9) . .
C14 n3 Zn2 125.4(7) . .
C15 n3 Zn2 113.3(6) . .
C20 C15 C16 119.5(9) . .
C20 C15 n3 116.0(9) . .
C16 C15 n3 124.4(10) . .
C17 C16 C15 120.8(10) . .
C17 C16 H7 119.6 . .
C15 C16 H7 119.6 . .
O9 C17 C16 124.4(10) . .
O9 C17 C18 116.0(9) . .
C16 C17 C18 119.6(10) . .
O10 C18 C19 125.0(10) . .
O10 C18 C17 115.3(9) . .
C19 C18 C17 119.8(9) . .
C18 C19 C20 120.2(10) . .
C18 C19 H8 119.9 . .
C20 C19 H8 119.9 . .
C15 C20 C19 120.0(9) . .
C15 C20 n4 116.9(8) . .
C19 C20 n4 123.0(9) . .
C21 n4 C20 122.1(9) . .
C21 n4 Zn2 124.3(7) . .
C20 n4 Zn2 112.6(6) . .
N4 C21 C22 126.0(10) . .
N4 C21 H9 117.0 . .
C22 C21 H9 117.0 . .
C27 C22 C23 118.8(10) . .
C27 C22 C21 117.3(10) . .
C23 C22 C21 123.9(9) . .
O3 C23 C22 123.8(9) . .
O3 C23 C24 116.3(9) . .
C22 C23 C24 119.9(10) . .
O4 C24 C25 125.1(9) . .
O4 C24 C23 115.1(9) . .
C25 C24 C23 119.8(10) . .
C24 C25 C26 120.1(10) . .
C24 C25 C28 123.9(10) . .
C26 C25 C28 115.8(10) . .
C27 C26 C25 120.5(11) . .
C27 C26 H10 119.8 . .
C25 C26 H10 119.8 . .
C26 C27 C22 120.7(11) . .
C26 C27 H11 119.7 . .
C22 C27 H11 119.7 . .
C23 O3 Zn2 123.6(6) . .
C23 O3 Zn5 109.5(6) . .
Zn2 O3 Zn5 124.9(3) . .
C24 O4 Zn3 127.7(7) . .
C24 O4 Zn5 110.8(6) . .
Zn3 O4 Zn5 121.2(4) . .
N5 C28 C25 124.9(10) . .
N5 C28 H12 117.6 . .
C25 C28 H12 117.6 . .
C28 n5 C29 121.5(9) . .
C28 n5 Zn3 127.2(7) . .
C29 n5 Zn3 110.8(7) . .
C30 C29 C34 121.5(10) . .
C30 C29 n5 123.2(10) . .
C34 C29 n5 115.2(9) . .
C31 C30 C29 119.7(11) . .
C31 C30 H13 120.1 . .
C29 C30 H13 120.1 . .
O11 C31 C30 120.3(12) . .
O11 C31 C32 119.7(11) . .
C30 C31 C32 119.5(11) . .
C33 C32 O12 124.3(11) . .
C33 C32 C31 120.6(10) . .
O12 C32 C31 115.1(11) . .
C32 C33 C34 120.0(11) . .
C32 C33 H14 120.0 . .
C34 C33 H14 120.0 . .
C29 C34 n6 115.9(9) . .
C29 C34 C33 118.4(10) . .
N6 C34 C33 125.7(10) . .
C35 n6 C34 123.9(9) . .
C35 n6 Zn3 125.4(7) . .
C34 n6 Zn3 110.7(6) . .
N6 C35 C36 127.4(9) . .
N6 C35 H15 116.3 . .
C36 C35 H15 116.3 . .
C41 C36 C37 118.2(9) . .
C41 C36 C35 118.0(9) . .
C37 C36 C35 123.7(9) . .
O5 C37 C36 124.2(8) . .
O5 C37 C38 116.0(8) . .
C36 C37 C38 119.8(8) . .
O6 C38 C39 123.3(8) . .
O6 C38 C37 116.5(8) . .
C39 C38 C37 120.2(8) . .
C38 C39 C40 117.7(9) . .
C38 C39 C42 122.9(8) . .
C40 C39 C42 119.4(8) . .
C41 C40 C39 122.2(9) . .
C41 C40 H16 118.9 . .
C39 C40 H16 118.9 . .
C40 C41 C36 121.9(9) . .
C40 C41 H17 119.1 . .
C36 C41 H17 119.1 . .
C37 O5 Zn3 127.2(6) . .
C37 O5 Zn6 111.4(5) . .
Zn3 O5 Zn6 121.1(3) . .
C38 O6 Zn1 130.1(6) . .
C38 O6 Zn6 113.2(6) . .
Zn1 O6 Zn6 116.5(3) . .
N1 C42 C39 126.6(9) . .
N1 C42 H18 116.7 . .
C39 C42 H18 116.7 . .
C3 O7 C43 114.5(8) . .
O7 C43 C44 107.6(9) . .
O7 C43 H19 110.2 . .
C44 C43 H19 110.2 . .
O7 C43 H20 110.2 . .
C44 C43 H20 110.2 . .
H19 C43 H20 108.5 . .
C43 C44 C45 109.6(11) . .
C43 C44 H21 109.7 . .
C45 C44 H21 109.7 . .
C43 C44 H22 109.7 . .
C45 C44 H22 109.7 . .
H21 C44 H22 108.2 . .
C46 C45 C44 114.9(18) . .
C46 C45 H23 108.5 . .
C44 C45 H23 108.5 . .
C46 C45 H24 108.5 . .
C44 C45 H24 108.5 . .
H23 C45 H24 107.5 . .
C45 C46 H25 109.5 . .
C45 C46 H26 109.5 . .
H25 C46 H26 109.5 . .
C45 C46 H27 109.5 . .
H25 C46 H27 109.5 . .
H26 C46 H27 109.5 . .
C4 O8 C47 117.6(8) . .
O8 C47 C48 109.1(9) . .
O8 C47 H28 109.9 . .
C48 C47 H28 109.9 . .
O8 C47 H29 109.9 . .
C48 C47 H29 109.9 . .
H28 C47 H29 108.3 . .
C49 C48 C47 113.0(11) . .
C49 C48 H30 109.0 . .
C47 C48 H30 109.0 . .
C49 C48 H31 109.0 . .
C47 C48 H31 109.0 . .
H30 C48 H31 107.8 . .
C50 C49 C48 116.8(13) . .
C50 C49 H32 108.1 . .
C48 C49 H32 108.1 . .
C50 C49 H33 108.1 . .
C48 C49 H33 108.1 . .
H32 C49 H33 107.3 . .
C49 C50 H34 109.5 . .
C49 C50 H35 109.5 . .
H34 C50 H35 109.5 . .
C49 C50 H36 109.5 . .
H34 C50 H36 109.5 . .
H35 C50 H36 109.5 . .
C17 O9 C51 117.2(9) . .
O9 C51 C52 110.8(17) . .
O9 C51 C55 104.5(15) . .
C52 C51 C55 20.8(16) . .
O9 C51 H37 109.5 . .
C52 C51 H37 109.5 . .
C55 C51 H37 94.4 . .
O9 C51 H38 109.5 . .
C52 C51 H38 109.5 . .
C55 C51 H38 129.2 . .
H37 C51 H38 108.1 . .
O9 C51 H39 110.9 . .
C52 C51 H39 123.0 . .
C55 C51 H39 110.9 . .
H38 C51 H39 91.0 . .
O9 C51 H40 110.9 . .
C52 C51 H40 90.3 . .
C55 C51 H40 110.9 . .
H37 C51 H40 124.1 . .
H39 C51 H40 108.9 . .
C51 C52 C53 114(3) . .
C51 C52 H41 108.9 . .
C53 C52 H41 108.9 . .
C51 C52 H42 108.9 . .
C53 C52 H42 108.9 . .
H41 C52 H42 107.7 . .
C54 C53 C52 117(3) . .
C54 C53 H43 108.0 . .
C52 C53 H43 108.0 . .
C54 C53 H44 108.0 . .
C52 C53 H44 108.0 . .
H43 C53 H44 107.3 . .
C53 C54 H45 109.5 . .
C53 C54 H46 109.5 . .
H45 C54 H46 109.5 . .
C53 C54 H47 109.5 . .
H45 C54 H47 109.5 . .
H46 C54 H47 109.5 . .
C56 C55 C51 112(3) . .
C56 C55 H48 109.3 . .
C51 C55 H48 109.3 . .
C56 C55 H49 109.3 . .
C51 C55 H49 109.3 . .
H48 C55 H49 107.9 . .
C55 C56 C57 115(4) . .
C55 C56 H50 108.5 . .
C57 C56 H50 108.5 . .
C55 C56 H51 108.5 . .
C57 C56 H51 108.5 . .
H50 C56 H51 107.5 . .
C56 C57 H52 109.5 . .
C56 C57 H53 109.5 . .
H52 C57 H53 109.5 . .
C56 C57 H54 109.5 . .
H52 C57 H54 109.5 . .
H53 C57 H54 109.5 . .
C18 O10 C58 116.2(8) . .
O10 C58 C59 105.6(10) . .
O10 C58 H55 110.6 . .
C59 C58 H55 110.6 . .
O10 C58 H56 110.6 . .
C59 C58 H56 110.6 . .
H55 C58 H56 108.7 . .
C62 C59 C58 117(3) . .
C58 C59 C60 115(2) . .
C62 C59 H57 119.9 . .
C58 C59 H57 108.4 . .
C60 C59 H57 108.4 . .
C62 C59 H58 93.9 . .
C58 C59 H58 108.4 . .
C60 C59 H58 108.4 . .
H57 C59 H58 107.5 . .
C62 C59 H59 108.1 . .
C58 C59 H59 108.1 . .
C60 C59 H59 121.3 . .
H57 C59 H59 92.2 . .
C62 C59 H60 108.1 . .
C58 C59 H60 108.1 . .
C60 C59 H60 94.9 . .
H58 C59 H60 121.5 . .
H59 C59 H60 107.3 . .
C61 C60 C59 112(4) . .
C61 C60 H61 109.2 . .
C59 C60 H61 109.2 . .
C61 C60 H62 109.2 . .
C59 C60 H62 109.2 . .
H61 C60 H62 107.9 . .
C60 C61 H63 109.5 . .
C60 C61 H64 109.5 . .
H63 C61 H64 109.5 . .
C60 C61 H65 109.5 . .
H63 C61 H65 109.5 . .
H64 C61 H65 109.5 . .
C59 C62 C63 111(3) . .
C59 C62 H66 109.4 . .
C63 C62 H66 109.4 . .
C59 C62 H67 109.4 . .
C63 C62 H67 109.4 . .
H66 C62 H67 108.0 . .
C62 C63 H68 109.5 . .
C62 C63 H69 109.5 . .
H68 C63 H69 109.5 . .
C62 C63 H70 109.5 . .
H68 C63 H70 109.5 . .
H69 C63 H70 109.5 . .
C31 O11 C68 129(2) . .
C31 O11 C64 120.9(15) . .
C68 O11 C64 66(2) . .
O11 C64 C65 120(2) . .
O11 C64 H71 107.3 . .
C65 C64 H71 107.3 . .
O11 C64 H72 107.3 . .
C65 C64 H72 107.3 . .
H71 C64 H72 106.9 . .
C66 C65 C64 110.3(17) . .
C66 C65 H73 109.6 . .
C64 C65 H73 109.6 . .
C66 C65 H74 109.6 . .
C64 C65 H74 109.6 . .
H73 C65 H74 108.1 . .
C65 C66 C67 111.6(18) . .
C65 C66 H75 109.3 . .
C67 C66 H75 109.3 . .
C65 C66 H76 109.3 . .
C67 C66 H76 109.3 . .
H75 C66 H76 108.0 . .
C66 C67 H77 109.5 . .
C66 C67 H78 109.5 . .
H77 C67 H78 109.5 . .
C66 C67 H79 109.5 . .
H77 C67 H79 109.5 . .
H78 C67 H79 109.5 . .
O11 C68 C69 102(2) . .
O11 C68 H80 111.3 . .
C69 C68 H80 111.3 . .
O11 C68 H81 111.3 . .
C69 C68 H81 111.3 . .
H80 C68 H81 109.2 . .
C70 C69 C68 111(2) . .
C70 C69 H82 109.3 . .
C68 C69 H82 109.3 . .
C70 C69 H83 109.3 . .
C68 C69 H83 109.3 . .
H82 C69 H83 108.0 . .
C69 C70 C71 110(2) . .
C69 C70 H84 109.6 . .
C71 C70 H84 109.6 . .
C69 C70 H85 109.6 . .
C71 C70 H85 109.6 . .
H84 C70 H85 108.1 . .
C70 C71 H86 109.5 . .
C70 C71 H87 109.5 . .
H86 C71 H87 109.5 . .
C70 C71 H88 109.5 . .
H86 C71 H88 109.5 . .
H87 C71 H88 109.5 . .
C32 O12 C72 118.4(10) . .
O12 C72 C73 105.5(13) . .
O12 C72 H89 110.6 . .
C73 C72 H89 110.6 . .
O12 C72 H90 110.6 . .
C73 C72 H90 110.6 . .
H89 C72 H90 108.8 . .
C74 C73 C72 116(2) . .
C76 C73 C72 105.1(18) . .
C74 C73 H91 108.2 . .
C76 C73 H91 132.4 . .
C72 C73 H91 108.2 . .
C74 C73 H92 108.2 . .
C76 C73 H92 93.0 . .
C72 C73 H92 108.2 . .
H91 C73 H92 107.4 . .
C74 C73 H93 86.1 . .
C76 C73 H93 110.7 . .
C72 C73 H93 110.7 . .
H92 C73 H93 126.1 . .
C74 C73 H94 121.0 . .
C76 C73 H94 110.7 . .
C72 C73 H94 110.7 . .
H91 C73 H94 88.0 . .
H93 C73 H94 108.8 . .
C73 C74 C75 112(3) . .
C73 C74 H95 109.2 . .
C75 C74 H95 109.2 . .
C73 C74 H96 109.2 . .
C75 C74 H96 109.2 . .
H95 C74 H96 107.9 . .
C74 C75 H97 109.5 . .
C74 C75 H98 109.5 . .
H97 C75 H98 109.5 . .
C74 C75 H99 109.5 . .
H97 C75 H99 109.5 . .
H98 C75 H99 109.5 . .
C77 C76 C73 109(2) . .
C77 C76 H100 109.8 . .
C73 C76 H100 109.8 . .
C77 C76 H101 109.8 . .
C73 C76 H101 109.8 . .
H100 C76 H101 108.2 . .
C76 C77 H102 109.5 . .
C76 C77 H103 109.5 . .
H102 C77 H103 109.5 . .
C76 C77 H104 109.5 . .
H102 C77 H104 109.5 . .
H103 C77 H104 109.5 . .
Zn6 O13 Zn5 111.3(3) . .
Zn6 O13 Zn4 109.8(3) . .
Zn5 O13 Zn4 125.5(3) . .
Zn6 O13 H105 102.3 . .
Zn5 O13 H105 102.3 . .
Zn4 O13 H105 102.3 . .
C78 O14 Zn1 116.9(7) . .
C78 O15 Zn4 131.1(7) . .
O15 C78 O14 125.3(11) . .
O15 C78 C79 117.1(11) . .
O14 C78 C79 117.6(10) . .
C81 C79 C80 46(3) . .
C81 C79 C78 123(3) . .
C80 C79 C78 109.9(15) . .
C81 C79 H106 126.2 . .
C80 C79 H106 109.7 . .
C78 C79 H106 109.7 . .
C81 C79 H107 63.9 . .
C80 C79 H107 109.7 . .
C78 C79 H107 109.7 . .
H106 C79 H107 108.2 . .
C81 C79 H108 106.5 . .
C80 C79 H108 69.6 . .
C78 C79 H108 106.5 . .
H107 C79 H108 141.1 . .
C81 C79 H109 106.5 . .
C80 C79 H109 142.9 . .
C78 C79 H109 106.5 . .
H106 C79 H109 62.9 . .
H107 C79 H109 49.5 . .
H108 C79 H109 106.5 . .
C79 C80 H110 109.5 . .
C79 C80 H111 109.5 . .
H110 C80 H111 109.5 . .
C79 C80 H112 109.5 . .
H110 C80 H112 109.5 . .
H111 C80 H112 109.5 . .
C79 C81 H113 109.5 . .
C79 C81 H114 109.5 . .
H113 C81 H114 109.5 . .
C79 C81 H115 109.5 . .
H113 C81 H115 109.5 . .
H114 C81 H115 109.5 . .
C82 O16 Zn2 136.0(7) . .
C82 O17 Zn4 132.3(6) . 2_666
O17 C82 O16 121.7(9) . .
O17 C82 C83 117.6(9) . .
O16 C82 C83 120.6(10) . .
C85 C83 C82 117.2(18) . .
C85 C83 C84 60.5(19) . .
C82 C83 C84 109.8(14) . .
C85 C83 H116 50.1 . .
C82 C83 H116 109.7 . .
C84 C83 H116 109.7 . .
C85 C83 H117 132.6 . .
C82 C83 H117 109.7 . .
C84 C83 H117 109.7 . .
H116 C83 H117 108.2 . .
C85 C83 H118 108.0 . .
C82 C83 H118 108.0 . .
C84 C83 H118 52.7 . .
H116 C83 H118 142.1 . .
H117 C83 H118 60.9 . .
C85 C83 H119 108.0 . .
C82 C83 H119 108.0 . .
C84 C83 H119 141.3 . .
H116 C83 H119 63.7 . .
H117 C83 H119 48.1 . .
H118 C83 H119 107.2 . .
C83 C84 H120 109.5 . .
C83 C84 H121 109.5 . .
H120 C84 H121 109.5 . .
C83 C84 H122 109.5 . .
H120 C84 H122 109.5 . .
H121 C84 H122 109.5 . .
C83 C85 H123 109.5 . .
C83 C85 H124 109.5 . .
H123 C85 H124 109.5 . .
C83 C85 H125 109.5 . .
H123 C85 H125 109.5 . .
H124 C85 H125 109.5 . .
C86 O18 Zn2 143.8(8) . .
C86 O19 Zn6 138.9(8) . .
O18 C86 O19 128.0(12) . .
O18 C86 C87 117.7(13) . .
O19 C86 C87 113.5(12) . .
O18 C86 C89 116(2) . .
O19 C86 C89 112(2) . .
C88 C87 C86 110(2) . .
C88 C87 H126 109.7 . .
C86 C87 H126 109.7 . .
C88 C87 H127 109.7 . .
C86 C87 H127 109.7 . .
H126 C87 H127 108.2 . .
C87 C88 H128 109.5 . .
C87 C88 H129 109.5 . .
H128 C88 H129 109.5 . .
C87 C88 H130 109.5 . .
H128 C88 H130 109.5 . .
H129 C88 H130 109.5 . .
C90 C89 C86 106(3) . .
C90 C89 H131 110.6 . .
C86 C89 H131 110.6 . .
C90 C89 H132 110.6 . .
C86 C89 H132 110.6 . .
H131 C89 H132 108.7 . .
C89 C90 H133 109.5 . .
C89 C90 H134 109.5 . .
H133 C90 H134 109.5 . .
C89 C90 H135 109.5 . .
H133 C90 H135 109.5 . .
H134 C90 H135 109.5 . .
C91 O20 Zn3 126.1(7) . .
C91 O21 Zn5 138.5(8) . .
O20 C91 O21 122.9(10) . .
O20 C91 C92 119.6(10) . .
O21 C91 C92 117.5(11) . .
C91 C92 C93 115.6(13) . .
C91 C92 H136 108.4 . .
C93 C92 H136 108.4 . .
C91 C92 H137 108.4 . .
C93 C92 H137 108.4 . .
H136 C92 H137 107.4 . .
C92 C93 H138 109.5 . .
C92 C93 H139 109.5 . .
H138 C93 H139 109.5 . .
C92 C93 H140 109.5 . .
H138 C93 H140 109.5 . .
H139 C93 H140 109.5 . .
C94 O22 Zn5 99.6(7) . .
C94 O23 Zn5 82.8(7) . .
O23 C94 O22 118.9(11) . .
O23 C94 C95 123.5(12) . .
O22 C94 C95 117.6(12) . .
O23 C94 Zn5 68.7(7) . .
O22 C94 Zn5 50.6(5) . .
C95 C94 Zn5 166.3(11) . .
C94 C95 C97 113(3) . .
C94 C95 C96 113.0(17) . .
C97 C95 C96 47(3) . .
C94 C95 H141 109.0 . .
C97 C95 H141 136.9 . .
C96 C95 H141 109.0 . .
C94 C95 H142 109.0 . .
C97 C95 H142 65.1 . .
C96 C95 H142 109.0 . .
H141 C95 H142 107.8 . .
C94 C95 H143 108.9 . .
C97 C95 H143 108.9 . .
C96 C95 H143 65.3 . .
H141 C95 H143 47.9 . .
H142 C95 H143 140.4 . .
C94 C95 H144 108.9 . .
C97 C95 H144 108.9 . .
C96 C95 H144 137.4 . .
H141 C95 H144 62.3 . .
H142 C95 H144 48.1 . .
H143 C95 H144 107.7 . .
C95 C96 H145 109.5 . .
C95 C96 H146 109.5 . .
H145 C96 H146 109.5 . .
C95 C96 H147 109.5 . .
H145 C96 H147 109.5 . .
H146 C96 H147 109.5 . .
C95 C97 H148 109.5 . .
C95 C97 H149 109.5 . .
H148 C97 H149 109.5 . .
C95 C97 H150 109.5 . .
H148 C97 H150 109.5 . .
H149 C97 H150 109.5 . .
Zn4 O24 H151 115(5) . .
Zn4 O24 H152 112(4) . .
H151 O24 H152 112(4) . .
H153 O25 H154 103(3) . .
Cl2 C98 Cl1 106.8(10) . .
Cl2 C98 H155 110.4 . .
Cl1 C98 H155 110.4 . .
Cl2 C98 H156 110.4 . .
Cl1 C98 H156 110.4 . .
H155 C98 H156 108.6 . .
C99 O26 H164 109.5 . .
O26 C99 H165 109.5 . .
O26 C99 H166 109.5 . .
H165 C99 H166 109.5 . .
O26 C99 H167 109.5 . .
H165 C99 H167 109.5 . .
H166 C99 H167 109.5 . .
C100 O27 H168 109.5 . .
O27 C100 H169 109.5 . .
O27 C100 H170 107.8 . .
H169 C100 H170 110.1 . .
O27 C100 H171 109.8 . .
H169 C100 H171 110.1 . .
H170 C100 H171 109.5 . .
C102 C101 H172 109.5 . .
C102 C101 H173 109.5 . .
H172 C101 H173 109.5 . .
C102 C101 H174 109.5 . .
H172 C101 H174 109.5 . .
H173 C101 H174 109.5 . .
C101 C102 C103 110(2) . .
C101 C102 H175 109.6 . .
C103 C102 H175 109.6 . .
C101 C102 H176 109.6 . .
C103 C102 H176 109.6 . .
H175 C102 H176 108.1 . .
C104 C103 C102 111(2) . .
C104 C103 H177 109.4 . .
C102 C103 H177 109.4 . .
C104 C103 H178 109.4 . .
C102 C103 H178 109.4 . .
H177 C103 H178 108.0 . .
C103 C104 C105 114(2) . .
C103 C104 H179 108.7 . .
C105 C104 H179 108.7 . .
C103 C104 H180 108.7 . .
C105 C104 H180 108.7 . .
H179 C104 H180 107.6 . .
C104 C105 C106 111(2) . .
C104 C105 H181 109.5 . .
C106 C105 H181 109.5 . .
C104 C105 H182 109.5 . .
C106 C105 H182 109.5 . .
H181 C105 H182 108.0 . .
C105 C106 H183 109.5 . .
C105 C106 H184 109.5 . .
H183 C106 H184 109.5 . .
C105 C106 H185 109.5 . .
H183 C106 H185 109.5 . .
H184 C106 H185 109.5 . .

loop_
_geom_bond_atom_site_label_1
_geom_bond_atom_site_label_2
_geom_bond_distance
_geom_bond_site_symmetry_2
Zn1 O14 1.969(8) .
Zn1 O1 1.988(6) .
Zn1 O6 1.996(7) .
Zn1 n2 2.055(8) .
Zn1 n1 2.103(8) .
Zn2 O3 2.036(6) .
Zn2 O2 2.045(7) .
Zn2 O16 2.089(7) .
Zn2 n4 2.115(8) .
Zn2 n3 2.122(8) .
Zn2 O18 2.190(8) .
Zn3 O20 1.981(8) .
Zn3 O5 1.999(6) .
Zn3 O4 2.006(6) .
Zn3 n5 2.066(9) .
Zn3 n6 2.101(8) .
Zn4 O24 2.039(7) .
Zn4 O17 2.041(7) 2_666
Zn4 O2 2.091(7) .
Zn4 O13 2.104(7) .
Zn4 O1 2.137(6) .
Zn4 O15 2.167(7) .
Zn5 O22 2.000(8) .
Zn5 O4 2.019(7) .
Zn5 O13 2.038(6) .
Zn5 O3 2.084(7) .
Zn5 O21 2.162(7) .
Zn5 O23 2.395(8) .
Zn5 C94 2.551(12) .
Zn6 O19 1.888(8) .
Zn6 O13 1.941(7) .
Zn6 O6 2.007(6) .
Zn6 O5 2.054(6) .
N1 C42 1.279(12) .
N1 C1 1.414(12) .
C1 C2 1.381(13) .
C1 C6 1.386(13) .
C2 C3 1.346(14) .
C2 H1 0.9500 .
C3 O7 1.383(11) .
C3 C4 1.422(14) .
C4 O8 1.329(11) .
C4 C5 1.425(13) .
C5 C6 1.398(13) .
C5 H2 0.9500 .
C6 n2 1.421(11) .
N2 C7 1.290(11) .
C7 C8 1.453(13) .
C7 H3 0.9500 .
C8 C9 1.362(13) .
C8 C13 1.413(14) .
C9 O1 1.326(11) .
C9 C10 1.444(13) .
C10 O2 1.328(11) .
C10 C11 1.379(14) .
C11 C12 1.398(13) .
C11 C14 1.476(13) .
C12 C13 1.350(13) .
C12 H4 0.9500 .
C13 H5 0.9500 .
C14 n3 1.288(12) .
C14 H6 0.9500 .
N3 C15 1.400(12) .
C15 C20 1.375(14) .
C15 C16 1.393(13) .
C16 C17 1.375(14) .
C16 H7 0.9500 .
C17 O9 1.368(12) .
C17 C18 1.401(15) .
C18 O10 1.352(11) .
C18 C19 1.374(13) .
C19 C20 1.404(14) .
C19 H8 0.9500 .
C20 n4 1.416(12) .
N4 C21 1.270(13) .
C21 C22 1.458(14) .
C21 H9 0.9500 .
C22 C27 1.399(15) .
C22 C23 1.405(14) .
C23 O3 1.320(12) .
C23 C24 1.417(13) .
C24 O4 1.330(12) .
C24 C25 1.369(15) .
C25 C26 1.405(15) .
C25 C28 1.442(14) .
C26 C27 1.371(14) .
C26 H10 0.9500 .
C27 H11 0.9500 .
C28 n5 1.299(13) .
C28 H12 0.9500 .
N5 C29 1.431(12) .
C29 C30 1.384(15) .
C29 C34 1.399(15) .
C30 C31 1.371(15) .
C30 H13 0.9500 .
C31 O11 1.369(15) .
C31 C32 1.428(17) .
C32 C33 1.360(16) .
C32 O12 1.374(12) .
C33 C34 1.416(14) .
C33 H14 0.9500 .
C34 n6 1.401(13) .
N6 C35 1.263(12) .
C35 C36 1.429(14) .
C35 H15 0.9500 .
C36 C41 1.393(13) .
C36 C37 1.401(13) .
C37 O5 1.356(11) .
C37 C38 1.421(13) .
C38 O6 1.338(10) .
C38 C39 1.398(12) .
C39 C40 1.401(13) .
C39 C42 1.438(14) .
C40 C41 1.337(14) .
C40 H16 0.9500 .
C41 H17 0.9500 .
C42 H18 0.9500 .
O7 C43 1.457(11) .
C43 C44 1.498(14) .
C43 H19 0.9900 .
C43 H20 0.9900 .
C44 C45 1.577(19) .
C44 H21 0.9900 .
C44 H22 0.9900 .
C45 C46 1.42(2) .
C45 H23 0.9900 .
C45 H24 0.9900 .
C46 H25 0.9800 .
C46 H26 0.9800 .
C46 H27 0.9800 .
O8 C47 1.424(13) .
C47 C48 1.535(14) .
C47 H28 0.9900 .
C47 H29 0.9900 .
C48 C49 1.514(18) .
C48 H30 0.9900 .
C48 H31 0.9900 .
C49 C50 1.468(19) .
C49 H32 0.9900 .
C49 H33 0.9900 .
C50 H34 0.9800 .
C50 H35 0.9800 .
C50 H36 0.9800 .
O9 C51 1.438(15) .
C51 C52 1.49(3) .
C51 C55 1.60(3) .
C51 H37 0.9900 .
C51 H38 0.9900 .
C51 H39 0.9900 .
C51 H40 0.9900 .
C52 C53 1.59(5) .
C52 H41 0.9900 .
C52 H42 0.9900 .
C53 C54 1.44(4) .
C53 H43 0.9900 .
C53 H44 0.9900 .
C54 H45 0.9800 .
C54 H46 0.9800 .
C54 H47 0.9800 .
C55 C56 1.39(5) .
C55 H48 0.9900 .
C55 H49 0.9900 .
C56 C57 1.61(5) .
C56 H50 0.9900 .
C56 H51 0.9900 .
C57 H52 0.9800 .
C57 H53 0.9800 .
C57 H54 0.9800 .
O10 C58 1.416(13) .
C58 C59 1.520(15) .
C58 H55 0.9900 .
C58 H56 0.9900 .
C59 C62 1.43(6) .
C59 C60 1.56(6) .
C59 H57 0.9900 .
C59 H58 0.9900 .
C59 H59 0.9900 .
C59 H60 0.9900 .
C60 C61 1.49(6) .
C60 H61 0.9900 .
C60 H62 0.9900 .
C61 H63 0.9800 .
C61 H64 0.9800 .
C61 H65 0.9800 .
C62 C63 1.61(6) .
C62 H66 0.9900 .
C62 H67 0.9900 .
C63 H68 0.9800 .
C63 H69 0.9800 .
C63 H70 0.9800 .
O11 C68 1.382(19) .
O11 C64 1.395(16) .
C64 C65 1.519(18) .
C64 H71 0.9900 .
C64 H72 0.9900 .
C65 C66 1.474(18) .
C65 H73 0.9900 .
C65 H74 0.9900 .
C66 C67 1.512(18) .
C66 H75 0.9900 .
C66 H76 0.9900 .
C67 H77 0.9800 .
C67 H78 0.9800 .
C67 H79 0.9800 .
C68 C69 1.50(2) .
C68 H80 0.9900 .
C68 H81 0.9900 .
C69 C70 1.48(2) .
C69 H82 0.9900 .
C69 H83 0.9900 .
C70 C71 1.51(2) .
C70 H84 0.9900 .
C70 H85 0.9900 .
C71 H86 0.9800 .
C71 H87 0.9800 .
C71 H88 0.9800 .
O12 C72 1.405(15) .
C72 C73 1.550(19) .
C72 H89 0.9900 .
C72 H90 0.9900 .
C73 C74 1.44(4) .
C73 C76 1.52(2) .
C73 H91 0.9900 .
C73 H92 0.9900 .
C73 H93 0.9900 .
C73 H94 0.9900 .
C74 C75 1.60(4) .
C74 H95 0.9900 .
C74 H96 0.9900 .
C75 H97 0.9800 .
C75 H98 0.9800 .
C75 H99 0.9800 .
C76 C77 1.48(2) .
C76 H100 0.9900 .
C76 H101 0.9900 .
C77 H102 0.9800 .
C77 H103 0.9800 .
C77 H104 0.9800 .
O13 H105 1.0000 .
O14 C78 1.277(12) .
O15 C78 1.241(12) .
C78 C79 1.501(17) .
C79 C81 1.22(5) .
C79 C80 1.46(3) .
C79 H106 0.9900 .
C79 H107 0.9900 .
C79 H108 0.9900 .
C79 H109 0.9900 .
C80 H110 0.9800 .
C80 H111 0.9800 .
C80 H112 0.9800 .
C81 H113 0.9800 .
C81 H114 0.9800 .
C81 H115 0.9800 .
O16 C82 1.273(11) .
O17 C82 1.246(12) .
O17 Zn4 2.041(7) 2_666
C82 C83 1.503(14) .
C83 C85 1.41(3) .
C83 C84 1.57(3) .
C83 H116 0.9900 .
C83 H117 0.9900 .
C83 H118 0.9900 .
C83 H119 0.9900 .
C84 H120 0.9800 .
C84 H121 0.9800 .
C84 H122 0.9800 .
C85 H123 0.9800 .
C85 H124 0.9800 .
C85 H125 0.9800 .
O18 C86 1.215(12) .
O19 C86 1.239(13) .
C86 C87 1.51(2) .
C86 C89 1.534(19) .
C87 C88 1.38(3) .
C87 H126 0.9900 .
C87 H127 0.9900 .
C88 H128 0.9800 .
C88 H129 0.9800 .
C88 H130 0.9800 .
C89 C90 1.50(2) .
C89 H131 0.9900 .
C89 H132 0.9900 .
C90 H133 0.9800 .
C90 H134 0.9800 .
C90 H135 0.9800 .
O20 C91 1.260(13) .
O21 C91 1.262(12) .
C91 C92 1.478(16) .
C92 C93 1.50(2) .
C92 H136 0.9900 .
C92 H137 0.9900 .
C93 H138 0.9800 .
C93 H139 0.9800 .
C93 H140 0.9800 .
O22 C94 1.286(13) .
O23 C94 1.226(14) .
C94 C95 1.491(17) .
C95 C97 1.52(2) .
C95 C96 1.53(3) .
C95 H141 0.9900 .
C95 H142 0.9900 .
C95 H143 0.9900 .
C95 H144 0.9900 .
C96 H145 0.9800 .
C96 H146 0.9800 .
C96 H147 0.9800 .
C97 H148 0.9800 .
C97 H149 0.9800 .
C97 H150 0.9800 .
O24 H151 0.835(19) .
O24 H152 0.849(19) .
O25 H153 0.852(19) .
O25 H154 0.864(19) .
Cl1 C98 1.760(18) .
C98 Cl2 1.683(18) .
C98 H155 0.9900 .
C98 H156 0.9900 .
O26 C99 1.42(2) .
O26 H164 0.8400 .
C99 H165 0.9800 .
C99 H166 0.9800 .
C99 H167 0.9800 .
O27 C100 1.430(19) .
O27 H168 0.8400 .
C100 H169 0.8400 .
C100 H170 0.9800 .
C100 H171 0.9800 .
C101 C102 1.49(2) .
C101 H172 0.9800 .
C101 H173 0.9800 .
C101 H174 0.9800 .
C102 C103 1.51(2) .
C102 H175 0.9900 .
C102 H176 0.9900 .
C103 C104 1.48(2) .
C103 H177 0.9900 .
C103 H178 0.9900 .
C104 C105 1.479(19) .
C104 H179 0.9900 .
C104 H180 0.9900 .
C105 C106 1.494(19) .
C105 H181 0.9900 .
C105 H182 0.9900 .
C106 H183 0.9800 .
C106 H184 0.9800 .
C106 H185 0.9800 .

loop_
_geom_torsion_atom_site_label_1
_geom_torsion_atom_site_label_2
_geom_torsion_atom_site_label_3
_geom_torsion_atom_site_label_4
_geom_torsion
_geom_torsion_site_symmetry_1
O14 Zn1 n1 C42 -105.0(10) .
O1 Zn1 n1 C42 91.5(11) .
O6 Zn1 n1 C42 14.9(10) .
N2 Zn1 n1 C42 153.0(10) .
O14 Zn1 n1 C1 74.8(7) .
O1 Zn1 n1 C1 -88.7(9) .
O6 Zn1 n1 C1 -165.3(7) .
N2 Zn1 n1 C1 -27.3(7) .
C42 n1 C1 C2 19.5(17) .
Zn1 n1 C1 C2 -160.2(9) .
C42 n1 C1 C6 -156.8(11) .
Zn1 n1 C1 C6 23.4(11) .
C6 C1 C2 C3 -4.1(17) .
N1 C1 C2 C3 179.7(10) .
C1 C2 C3 O7 -178.0(10) .
C1 C2 C3 C4 -0.7(17) .
C2 C3 C4 O8 -177.1(10) .
O7 C3 C4 O8 0.6(15) .
C2 C3 C4 C5 4.4(17) .
O7 C3 C4 C5 -177.9(10) .
O8 C4 C5 C6 178.2(10) .
C3 C4 C5 C6 -3.4(16) .
C2 C1 C6 C5 5.1(17) .
N1 C1 C6 C5 -178.4(10) .
C2 C1 C6 n2 -177.5(10) .
N1 C1 C6 n2 -1.0(14) .
C4 C5 C6 C1 -1.2(16) .
C4 C5 C6 n2 -178.4(10) .
C1 C6 n2 C7 150.1(10) .
C5 C6 n2 C7 -32.5(16) .
C1 C6 n2 Zn1 -22.7(12) .
C5 C6 n2 Zn1 154.7(9) .
O14 Zn1 n2 C7 116.3(9) .
O1 Zn1 n2 C7 10.3(9) .
O6 Zn1 n2 C7 -75.2(10) .
N1 Zn1 n2 C7 -145.7(9) .
O14 Zn1 n2 C6 -71.3(7) .
O1 Zn1 n2 C6 -177.2(7) .
O6 Zn1 n2 C6 97.3(7) .
N1 Zn1 n2 C6 26.7(7) .
C6 n2 C7 C8 -176.5(10) .
Zn1 n2 C7 C8 -4.8(15) .
N2 C7 C8 C9 -3.6(17) .
N2 C7 C8 C13 174.3(10) .
C13 C8 C9 O1 -176.3(10) .
C7 C8 C9 O1 1.4(18) .
C13 C8 C9 C10 5.3(16) .
C7 C8 C9 C10 -177.0(10) .
O1 C9 C10 O2 -5.4(15) .
C8 C9 C10 O2 173.2(10) .
O1 C9 C10 C11 173.6(10) .
C8 C9 C10 C11 -7.9(16) .
O2 C10 C11 C12 -175.3(10) .
C9 C10 C11 C12 5.9(16) .
O2 C10 C11 C14 8.3(18) .
C9 C10 C11 C14 -170.6(10) .
C10 C11 C12 C13 -1.3(17) .
C14 C11 C12 C13 175.4(10) .
C11 C12 C13 C8 -1.4(18) .
C9 C8 C13 C12 -0.6(17) .
C7 C8 C13 C12 -178.6(10) .
C8 C9 O1 Zn1 9.3(16) .
C10 C9 O1 Zn1 -172.2(7) .
C8 C9 O1 Zn4 -145.3(10) .
C10 C9 O1 Zn4 33.1(11) .
O14 Zn1 O1 C9 -116.8(8) .
O6 Zn1 O1 C9 122.5(8) .
N2 Zn1 O1 C9 -12.6(8) .
N1 Zn1 O1 C9 46.4(11) .
O14 Zn1 O1 Zn4 34.9(4) .
O6 Zn1 O1 Zn4 -85.8(4) .
N2 Zn1 O1 Zn4 139.0(4) .
N1 Zn1 O1 Zn4 -161.9(5) .
O17 Zn4 O1 C9 61.6(6) 2_666
O2 Zn4 O1 C9 -35.8(6) .
O13 Zn4 O1 C9 -127.1(6) .
O15 Zn4 O1 C9 152.7(6) .
O17 Zn4 O1 Zn1 -95.6(4) 2_666
O2 Zn4 O1 Zn1 166.9(4) .
O13 Zn4 O1 Zn1 75.6(4) .
O15 Zn4 O1 Zn1 -4.6(4) .
C11 C10 O2 Zn2 -38.3(14) .
C9 C10 O2 Zn2 140.6(8) .
C11 C10 O2 Zn4 154.7(10) .
C9 C10 O2 Zn4 -26.4(11) .
O3 Zn2 O2 C10 -136.0(7) .
O16 Zn2 O2 C10 129.2(7) .
N4 Zn2 O2 C10 25.3(14) .
N3 Zn2 O2 C10 39.5(7) .
O18 Zn2 O2 C10 -50.2(7) .
O3 Zn2 O2 Zn4 28.4(5) .
O16 Zn2 O2 Zn4 -66.5(4) .
N4 Zn2 O2 Zn4 -170.3(8) .
N3 Zn2 O2 Zn4 -156.2(5) .
O18 Zn2 O2 Zn4 114.2(4) .
O24 Zn4 O2 C10 -143.3(6) .
O17 Zn4 O2 C10 -51.2(7) 2_666
O13 Zn4 O2 C10 123.6(6) .
O1 Zn4 O2 C10 33.3(6) .
O15 Zn4 O2 C10 57.9(11) .
O24 Zn4 O2 Zn2 50.7(5) .
O17 Zn4 O2 Zn2 142.7(4) 2_666
O13 Zn4 O2 Zn2 -42.5(4) .
O1 Zn4 O2 Zn2 -132.7(5) .
O15 Zn4 O2 Zn2 -108.2(7) .
C10 C11 C14 n3 6.7(18) .
C12 C11 C14 n3 -169.9(11) .
C11 C14 n3 C15 176.2(10) .
C11 C14 n3 Zn2 10.4(17) .
O3 Zn2 n3 C14 138.1(11) .
O2 Zn2 n3 C14 -27.1(10) .
O16 Zn2 n3 C14 -114.1(10) .
N4 Zn2 n3 C14 148.4(10) .
O18 Zn2 n3 C14 60.6(10) .
O3 Zn2 n3 C15 -28.5(15) .
O2 Zn2 n3 C15 166.3(8) .
O16 Zn2 n3 C15 79.3(7) .
N4 Zn2 n3 C15 -18.2(7) .
O18 Zn2 n3 C15 -106.1(7) .
C14 n3 C15 C20 -151.1(11) .
Zn2 n3 C15 C20 16.3(12) .
C14 n3 C15 C16 27.6(17) .
Zn2 n3 C15 C16 -164.9(9) .
C20 C15 C16 C17 2.4(18) .
N3 C15 C16 C17 -176.3(11) .
C15 C16 C17 O9 -178.5(10) .
C15 C16 C17 C18 -0.3(18) .
O9 C17 C18 O10 -1.9(15) .
C16 C17 C18 O10 179.7(11) .
O9 C17 C18 C19 177.1(10) .
C16 C17 C18 C19 -1.2(18) .
O10 C18 C19 C20 179.5(10) .
C17 C18 C19 C20 0.6(18) .
C16 C15 C20 C19 -3.1(17) .
N3 C15 C20 C19 175.8(10) .
C16 C15 C20 n4 -179.8(10) .
N3 C15 C20 n4 -1.0(15) .
C18 C19 C20 C15 1.6(18) .
C18 C19 C20 n4 178.1(10) .
C15 C20 n4 C21 153.9(10) .
C19 C20 n4 C21 -22.7(16) .
C15 C20 n4 Zn2 -14.8(12) .
C19 C20 n4 Zn2 168.5(9) .
O3 Zn2 n4 C21 26.0(9) .
O2 Zn2 n4 C21 -136.4(10) .
O16 Zn2 n4 C21 121.3(9) .
N3 Zn2 n4 C21 -151.0(9) .
O18 Zn2 n4 C21 -61.0(9) .
O3 Zn2 n4 C20 -165.5(7) .
O2 Zn2 n4 C20 32.0(14) .
O16 Zn2 n4 C20 -70.3(7) .
N3 Zn2 n4 C20 17.5(7) .
O18 Zn2 n4 C20 107.4(7) .
C20 n4 C21 C22 -179.4(9) .
Zn2 n4 C21 C22 -12.0(15) .
N4 C21 C22 C27 173.9(10) .
N4 C21 C22 C23 -4.0(17) .
C27 C22 C23 O3 174.1(9) .
C21 C22 C23 O3 -8.0(16) .
C27 C22 C23 C24 -5.4(15) .
C21 C22 C23 C24 172.4(9) .
O3 C23 C24 O4 4.8(13) .
C22 C23 C24 O4 -175.6(9) .
O3 C23 C24 C25 -174.7(9) .
C22 C23 C24 C25 4.9(15) .
O4 C24 C25 C26 179.6(10) .
C23 C24 C25 C26 -0.9(15) .
O4 C24 C25 C28 4.7(17) .
C23 C24 C25 C28 -175.8(10) .
C24 C25 C26 C27 -2.5(16) .
C28 C25 C26 C27 172.8(10) .
C25 C26 C27 C22 1.9(17) .
C23 C22 C27 C26 2.0(17) .
C21 C22 C27 C26 -175.9(10) .
C22 C23 O3 Zn2 34.9(12) .
C24 C23 O3 Zn2 -145.5(7) .
C22 C23 O3 Zn5 -160.3(8) .
C24 C23 O3 Zn5 19.2(10) .
O2 Zn2 O3 C23 137.3(7) .
O16 Zn2 O3 C23 -133.9(7) .
N4 Zn2 O3 C23 -37.0(7) .
N3 Zn2 O3 C23 -26.9(14) .
O18 Zn2 O3 C23 51.0(7) .
O2 Zn2 O3 Zn5 -25.1(5) .
O16 Zn2 O3 Zn5 63.8(4) .
N4 Zn2 O3 Zn5 160.6(4) .
N3 Zn2 O3 Zn5 170.7(9) .
O18 Zn2 O3 Zn5 -111.4(4) .
O22 Zn5 O3 C23 130.0(6) .
O4 Zn5 O3 C23 -25.7(6) .
O13 Zn5 O3 C23 -125.0(6) .
O21 Zn5 O3 C23 -33.0(15) .
O23 Zn5 O3 C23 71.0(6) .
C94 Zn5 O3 C23 99.5(6) .
O22 Zn5 O3 Zn2 -65.5(4) .
O4 Zn5 O3 Zn2 138.8(4) .
O13 Zn5 O3 Zn2 39.5(4) .
O21 Zn5 O3 Zn2 131.5(11) .
O23 Zn5 O3 Zn2 -124.5(4) .
C94 Zn5 O3 Zn2 -96.0(5) .
C25 C24 O4 Zn3 -21.2(14) .
C23 C24 O4 Zn3 159.3(6) .
C25 C24 O4 Zn5 152.2(9) .
C23 C24 O4 Zn5 -27.3(10) .
O20 Zn3 O4 C24 131.4(8) .
O5 Zn3 O4 C24 -114.5(8) .
N5 Zn3 O4 C24 22.6(8) .
N6 Zn3 O4 C24 -25.3(13) .
O20 Zn3 O4 Zn5 -41.5(4) .
O5 Zn3 O4 Zn5 72.6(4) .
N5 Zn3 O4 Zn5 -150.3(4) .
N6 Zn3 O4 Zn5 161.9(6) .
O22 Zn5 O4 C24 -63.1(10) .
O13 Zn5 O4 C24 122.2(6) .
O3 Zn5 O4 C24 28.5(6) .
O21 Zn5 O4 C24 -153.1(6) .
O23 Zn5 O4 C24 -67.9(7) .
C94 Zn5 O4 C24 -69.2(8) .
O22 Zn5 O4 Zn3 110.8(7) .
O13 Zn5 O4 Zn3 -63.9(4) .
O3 Zn5 O4 Zn3 -157.5(4) .
O21 Zn5 O4 Zn3 20.9(4) .
O23 Zn5 O4 Zn3 106.0(4) .
C94 Zn5 O4 Zn3 104.7(5) .
C24 C25 C28 n5 1.5(18) .
C26 C25 C28 n5 -173.6(11) .
C25 C28 n5 C29 -179.6(10) .
C25 C28 n5 Zn3 8.7(17) .
O20 Zn3 n5 C28 -117.6(10) .
O5 Zn3 n5 C28 73.0(11) .
O4 Zn3 n5 C28 -16.6(10) .
N6 Zn3 n5 C28 146.4(10) .
O20 Zn3 n5 C29 69.9(8) .
O5 Zn3 n5 C29 -99.5(8) .
O4 Zn3 n5 C29 170.9(8) .
N6 Zn3 n5 C29 -26.0(8) .
C28 n5 C29 C30 31.5(19) .
Zn3 n5 C29 C30 -155.6(11) .
C28 n5 C29 C34 -150.0(12) .
Zn3 n5 C29 C34 22.9(13) .
C34 C29 C30 C31 -1(2) .
N5 C29 C30 C31 177.0(13) .
C29 C30 C31 O11 176.5(13) .
C29 C30 C31 C32 5(2) .
O11 C31 C32 C33 -176.8(13) .
C30 C31 C32 C33 -5(2) .
O11 C31 C32 O12 3(2) .
C30 C31 C32 O12 175.3(13) .
O12 C32 C33 C34 -178.5(12) .
C31 C32 C33 C34 2(2) .
C30 C29 C34 n6 177.7(12) .
N5 C29 C34 n6 -0.8(16) .
C30 C29 C34 C33 -2(2) .
N5 C29 C34 C33 179.7(11) .
C32 C33 C34 C29 1.6(19) .
C32 C33 C34 n6 -177.9(12) .
C29 C34 n6 C35 160.7(11) .
C33 C34 n6 C35 -19.8(18) .
C29 C34 n6 Zn3 -21.3(13) .
C33 C34 n6 Zn3 158.2(10) .
O20 Zn3 n6 C35 96.2(9) .
O5 Zn3 n6 C35 -17.0(9) .
O4 Zn3 n6 C35 -107.1(10) .
N5 Zn3 n6 C35 -156.3(9) .
O20 Zn3 n6 C34 -81.8(7) .
O5 Zn3 n6 C34 165.1(7) .
O4 Zn3 n6 C34 75.0(11) .
N5 Zn3 n6 C34 25.8(7) .
C34 n6 C35 C36 -175.8(11) .
Zn3 n6 C35 C36 6.5(17) .
N6 C35 C36 C41 -176.7(11) .
N6 C35 C36 C37 7.4(19) .
C41 C36 C37 O5 -178.2(10) .
C35 C36 C37 O5 -2.3(18) .
C41 C36 C37 C38 1.7(16) .
C35 C36 C37 C38 177.6(10) .
O5 C37 C38 O6 -1.3(14) .
C36 C37 C38 O6 178.8(10) .
O5 C37 C38 C39 177.8(9) .
C36 C37 C38 C39 -2.1(16) .
O6 C38 C39 C40 179.2(10) .
C37 C38 C39 C40 0.2(16) .
O6 C38 C39 C42 1.3(17) .
C37 C38 C39 C42 -177.7(10) .
C38 C39 C40 C41 2.2(18) .
C42 C39 C40 C41 -179.8(11) .
C39 C40 C41 C36 -3(2) .
C37 C36 C41 C40 0.6(18) .
C35 C36 C41 C40 -175.5(12) .
C36 C37 O5 Zn3 -16.8(15) .
C38 C37 O5 Zn3 163.3(7) .
C36 C37 O5 Zn6 169.1(9) .
C38 C37 O5 Zn6 -10.8(11) .
O20 Zn3 O5 C37 -77.5(9) .
O4 Zn3 O5 C37 179.2(8) .
N5 Zn3 O5 C37 91.6(9) .
N6 Zn3 O5 C37 21.9(9) .
O20 Zn3 O5 Zn6 96.0(5) .
O4 Zn3 O5 Zn6 -7.2(5) .
N5 Zn3 O5 Zn6 -94.9(5) .
N6 Zn3 O5 Zn6 -164.6(5) .
O19 Zn6 O5 C37 -92.4(7) .
O13 Zn6 O5 C37 120.9(7) .
O6 Zn6 O5 C37 13.6(7) .
O19 Zn6 O5 Zn3 93.1(5) .
O13 Zn6 O5 Zn3 -53.5(5) .
O6 Zn6 O5 Zn3 -160.9(5) .
C39 C38 O6 Zn1 19.7(15) .
C37 C38 O6 Zn1 -161.2(7) .
C39 C38 O6 Zn6 -165.9(8) .
C37 C38 O6 Zn6 13.2(11) .
O14 Zn1 O6 C38 76.5(9) .
O1 Zn1 O6 C38 -176.6(9) .
N2 Zn1 O6 C38 -90.6(9) .
N1 Zn1 O6 C38 -23.3(9) .
O14 Zn1 O6 Zn6 -97.8(4) .
O1 Zn1 O6 Zn6 9.1(4) .
N2 Zn1 O6 Zn6 95.1(5) .
N1 Zn1 O6 Zn6 162.4(4) .
O19 Zn6 O6 C38 93.5(7) .
O13 Zn6 O6 C38 -117.6(7) .
O5 Zn6 O6 C38 -14.5(7) .
O19 Zn6 O6 Zn1 -91.2(4) .
O13 Zn6 O6 Zn1 57.6(4) .
O5 Zn6 O6 Zn1 160.7(4) .
C1 n1 C42 C39 177.1(10) .
Zn1 n1 C42 C39 -3.1(17) .
C38 C39 C42 n1 -9.3(19) .
C40 C39 C42 n1 172.8(11) .
C2 C3 O7 C43 -3.4(16) .
C4 C3 O7 C43 179.1(10) .
C3 O7 C43 C44 -178.8(11) .
O7 C43 C44 C45 173.1(14) .
C43 C44 C45 C46 65(2) .
C3 C4 O8 C47 175.2(10) .
C5 C4 O8 C47 -6.4(16) .
C4 O8 C47 C48 -174.7(10) .
O8 C47 C48 C49 -169.3(11) .
C47 C48 C49 C50 173.1(14) .
C16 C17 O9 C51 2.5(18) .
C18 C17 O9 C51 -175.8(11) .
C17 O9 C51 C52 -177.4(16) .
C17 O9 C51 C55 161.8(14) .
O9 C51 C52 C53 171(2) .
C55 C51 C52 C53 -113(8) .
C51 C52 C53 C54 175(3) .
O9 C51 C55 C56 -180(3) .
C51 C55 C56 C57 -168(3) .
C19 C18 O10 C58 -1.5(17) .
C17 C18 O10 C58 177.5(11) .
C18 O10 C58 C59 -176.3(10) .
O10 C58 C59 C62 68(2) .
O10 C58 C59 C60 51(2) .
C62 C59 C60 C61 -39(13) .
C58 C59 C60 C61 60(4) .
C58 C59 C62 C63 57(4) .
C60 C59 C62 C63 146(19) .
C30 C31 O11 C68 35(4) .
C32 C31 O11 C68 -153(3) .
C30 C31 O11 C64 118.6(17) .
C32 C31 O11 C64 -70(2) .
C31 O11 C64 C65 -135.8(19) .
C68 O11 C64 C65 -13(3) .
O11 C64 C65 C66 71(4) .
C64 C65 C66 C67 -169(3) .
C31 O11 C68 C69 152(2) .
C64 O11 C68 C69 40(3) .
O11 C68 C69 C70 52(5) .
C68 C69 C70 C71 -116(5) .
C33 C32 O12 C72 7(2) .
C31 C32 O12 C72 -173.2(13) .
C32 O12 C72 C73 175.2(13) .
O12 C72 C73 C74 -59(3) .
O12 C72 C73 C76 -82(3) .
C76 C73 C74 C75 -132(8) .
C72 C73 C74 C75 161(2) .
C74 C73 C76 C77 145(10) .
C72 C73 C76 C77 -94(5) .
O19 Zn6 O13 Zn5 -72.7(5) .
O6 Zn6 O13 Zn5 148.4(3) .
O5 Zn6 O13 Zn5 63.7(4) .
O19 Zn6 O13 Zn4 70.7(5) .
O6 Zn6 O13 Zn4 -68.2(4) .
O5 Zn6 O13 Zn4 -152.9(3) .
O22 Zn5 O13 Zn6 167.2(3) .
O4 Zn5 O13 Zn6 -15.0(4) .
O3 Zn5 O13 Zn6 63.3(3) .
O21 Zn5 O13 Zn6 -103.8(3) .
O23 Zn5 O13 Zn6 -166.2(7) .
C94 Zn5 O13 Zn6 177.3(4) .
O22 Zn5 O13 Zn4 30.7(5) .
O4 Zn5 O13 Zn4 -151.4(4) .
O3 Zn5 O13 Zn4 -73.2(4) .
O21 Zn5 O13 Zn4 119.7(4) .
O23 Zn5 O13 Zn4 57.4(10) .
C94 Zn5 O13 Zn4 40.8(7) .
O24 Zn4 O13 Zn6 -171.0(3) .
O2 Zn4 O13 Zn6 -64.0(3) .
O1 Zn4 O13 Zn6 11.8(3) .
O15 Zn4 O13 Zn6 96.8(3) .
O24 Zn4 O13 Zn5 -34.0(4) .
O2 Zn4 O13 Zn5 73.0(4) .
O1 Zn4 O13 Zn5 148.8(4) .
O15 Zn4 O13 Zn5 -126.2(5) .
O1 Zn1 O14 C78 -36.0(7) .
O6 Zn1 O14 C78 60.6(7) .
N2 Zn1 O14 C78 -128.8(7) .
N1 Zn1 O14 C78 151.8(7) .
O24 Zn4 O15 C78 121.5(10) .
O17 Zn4 O15 C78 31.3(10) 2_666
O2 Zn4 O15 C78 -78.7(13) .
O13 Zn4 O15 C78 -146.3(10) .
O1 Zn4 O15 C78 -54.8(10) .
Zn4 O15 C78 O14 70.3(14) .
Zn4 O15 C78 C79 -108.3(11) .
Zn1 O14 C78 O15 -9.2(13) .
Zn1 O14 C78 C79 169.4(8) .
O15 C78 C79 C81 -153(4) .
O14 C78 C79 C81 29(4) .
O15 C78 C79 C80 -103.0(16) .
O14 C78 C79 C80 78.3(18) .
O3 Zn2 O16 C82 52.8(9) .
O2 Zn2 O16 C82 163.2(9) .
N4 Zn2 O16 C82 -34.6(9) .
N3 Zn2 O16 C82 -111.1(9) .
Zn4 O17 C82 O16 -13.1(15) 2_666
Zn4 O17 C82 C83 164.7(8) 2_666
Zn2 O16 C82 O17 166.5(7) .
Zn2 O16 C82 C83 -11.3(15) .
O17 C82 C83 C85 -62(2) .
O16 C82 C83 C85 116(2) .
O17 C82 C83 C84 4.4(19) .
O16 C82 C83 C84 -177.8(16) .
O3 Zn2 O18 C86 77.0(13) .
O2 Zn2 O18 C86 -33.8(13) .
N4 Zn2 O18 C86 163.7(13) .
N3 Zn2 O18 C86 -119.5(13) .
O13 Zn6 O19 C86 -5.1(14) .
O6 Zn6 O19 C86 134.1(11) .
O5 Zn6 O19 C86 -140.0(11) .
Zn2 O18 C86 O19 -34(2) .
Zn2 O18 C86 C87 156.7(12) .
Zn2 O18 C86 C89 123(2) .
Zn6 O19 C86 O18 22(2) .
Zn6 O19 C86 C87 -168.1(12) .
Zn6 O19 C86 C89 -135.9(19) .
O18 C86 C87 C88 -70(2) .
O19 C86 C87 C88 118.9(19) .
C89 C86 C87 C88 25(4) .
O18 C86 C89 C90 115(3) .
O19 C86 C89 C90 -84(3) .
C87 C86 C89 C90 15(3) .
O5 Zn3 O20 C91 -62.5(8) .
O4 Zn3 O20 C91 34.6(8) .
N5 Zn3 O20 C91 125.4(8) .
N6 Zn3 O20 C91 -154.3(8) .
O22 Zn5 O21 C91 -130.7(11) .
O4 Zn5 O21 C91 25.6(11) .
O13 Zn5 O21 C91 125.9(11) .
O3 Zn5 O21 C91 32.7(19) .
O23 Zn5 O21 C91 -72.7(11) .
C94 Zn5 O21 C91 -101.3(11) .
Zn3 O20 C91 O21 0.4(14) .
Zn3 O20 C91 C92 179.2(8) .
Zn5 O21 C91 O20 -40.3(16) .
Zn5 O21 C91 C92 140.9(10) .
O20 C91 C92 C93 137.8(14) .
O21 C91 C92 C93 -43.3(18) .
O4 Zn5 O22 C94 -9.9(12) .
O13 Zn5 O22 C94 164.8(7) .
O3 Zn5 O22 C94 -96.3(7) .
O21 Zn5 O22 C94 80.0(8) .
O23 Zn5 O22 C94 -4.3(7) .
O22 Zn5 O23 C94 4.5(7) .
O4 Zn5 O23 C94 -177.8(8) .
O13 Zn5 O23 C94 -26.4(13) .
O3 Zn5 O23 C94 103.8(8) .
O21 Zn5 O23 C94 -88.8(8) .
Zn5 O23 C94 O22 -6.8(11) .
Zn5 O23 C94 C95 173.0(14) .
Zn5 O22 C94 O23 8.1(14) .
Zn5 O22 C94 C95 -171.6(12) .
O22 Zn5 C94 O23 -172.3(13) .
O4 Zn5 C94 O23 2.7(10) .
O13 Zn5 C94 O23 167.6(6) .
O3 Zn5 C94 O23 -81.7(8) .
O21 Zn5 C94 O23 88.8(8) .
O4 Zn5 C94 O22 175.0(6) .
O13 Zn5 C94 O22 -20.1(9) .
O3 Zn5 C94 O22 90.6(7) .
O21 Zn5 C94 O22 -98.8(7) .
O23 Zn5 C94 O22 172.3(13) .
O22 Zn5 C94 C95 33(4) .
O4 Zn5 C94 C95 -152(4) .
O13 Zn5 C94 C95 13(5) .
O3 Zn5 C94 C95 124(4) .
O21 Zn5 C94 C95 -66(4) .
O23 Zn5 C94 C95 -155(5) .
O23 C94 C95 C97 36(4) .
O22 C94 C95 C97 -145(3) .
Zn5 C94 C95 C97 -173(5) .
O23 C94 C95 C96 -15(3) .
O22 C94 C95 C96 164.3(18) .
Zn5 C94 C95 C96 136(4) .
C101 C102 C103 C104 82(5) .
C102 C103 C104 C105 173(4) .
C103 C104 C105 C106 -138(5) .
